data_4513374
loop_
_publ_author_name
'Pfeiffer, Constance R.'
'Fowler, Drew A.'
'Atwood, Jerry L.'

_publ_section_title
;
 Selective Complexation in Three Component Cocrystals Composed of
 Pyrogallol[4]arene and Fluorescent Probes Pyrene and
 1-(2-Pyridylazo)-2-naphthol
;
_journal_issue 8
_journal_name_full 'Crystal Growth &amp; Design'
_journal_page_first 3992
_journal_paper_doi 10.1021/acs.cgd.5b00609
_journal_volume 15
_journal_year 2015
_chemical_formula_moiety '2(C52 H72 O12), 2(C16 H10), 2(C15 H11 O N3), 4(C1 H4 O)'
_chemical_formula_sum 'C170 H199 N6 O30'
_chemical_formula_weight 2806.35
_space_group_IT_number 2
_symmetry_cell_setting triclinic
_symmetry_Int_Tables_number 2
_symmetry_space_group_name_Hall '-P 1'
_symmetry_space_group_name_H-M 'P -1'
_atom_sites_solution_hydrogens geom
_atom_sites_solution_primary direct
_atom_sites_solution_secondary difmap
_audit_creation_method SHELXL-97
_cell_angle_alpha 101.325(3)
_cell_angle_beta 90.098(3)
_cell_angle_gamma 95.339(3)
_cell_formula_units_Z 2
_cell_length_a 16.9687(7)
_cell_length_b 20.0883(9)
_cell_length_c 22.4387(10)
_cell_measurement_reflns_used 9973
_cell_measurement_temperature 100(2)
_cell_measurement_theta_max 68.3
_cell_measurement_theta_min 3.3
_cell_volume 7465.7(6)
_computing_cell_refinement 'APEX2 (Bruker AXS, 2008)'
_computing_data_collection 'APEX2 (Bruker AXS, 2008)'
_computing_data_reduction 'APEX2 (Bruker AXS, 2008)'
_computing_molecular_graphics 'X-SEED, Barbour, 2001'
_computing_publication_material 'CIFTAB (Sheldrick, 2013)'
_computing_structure_refinement 'SHELXL-1997 (Sheldrick, 1997)'
_computing_structure_solution 'SHELXS-1997 (Sheldrick, 1997)'
_diffrn_ambient_temperature 100(2)
_diffrn_measured_fraction_theta_full 0.957
_diffrn_measured_fraction_theta_max 0.957
_diffrn_measurement_device_type 'Bruker APEXII CCD area detector'
_diffrn_measurement_method 'omega scans'
_diffrn_radiation_monochromator graphite
_diffrn_radiation_type CuK\a
_diffrn_radiation_wavelength 1.54178
_diffrn_reflns_av_R_equivalents 0.0790
_diffrn_reflns_av_sigmaI/netI 0.0708
_diffrn_reflns_limit_h_max 20
_diffrn_reflns_limit_h_min -20
_diffrn_reflns_limit_k_max 24
_diffrn_reflns_limit_k_min -24
_diffrn_reflns_limit_l_max 27
_diffrn_reflns_limit_l_min -26
_diffrn_reflns_number 96554
_diffrn_reflns_theta_full 68.79
_diffrn_reflns_theta_max 68.79
_diffrn_reflns_theta_min 2.01
_diffrn_source 'fine-focus sealed tube'
_diffrn_standards_decay_% 0.0
_exptl_absorpt_coefficient_mu 0.685
_exptl_absorpt_correction_T_max 0.99
_exptl_absorpt_correction_T_min 0.79
_exptl_absorpt_correction_type multi-scan
_exptl_absorpt_process_details
;
 Data were corrected for decay and absorption using the program SADABS 
 (Sheldrick, G. M. (2003). SADABS. Version 2.10. University of
 G\"ottingen, Germany).
;
_exptl_crystal_colour orange
_exptl_crystal_density_diffrn 1.248
_exptl_crystal_density_method 'not measured'
_exptl_crystal_description plate
_exptl_crystal_F_000 3002
_exptl_crystal_size_max 0.26
_exptl_crystal_size_mid 0.24
_exptl_crystal_size_min 0.01
_refine_diff_density_max 1.066
_refine_diff_density_min -0.713
_refine_diff_density_rms 0.127
_refine_ls_extinction_method none
_refine_ls_goodness_of_fit_ref 1.325
_refine_ls_hydrogen_treatment constr
_refine_ls_matrix_type full
_refine_ls_number_parameters 1854
_refine_ls_number_reflns 26473
_refine_ls_number_restraints 93
_refine_ls_restrained_S_all 1.329
_refine_ls_R_factor_all 0.1494
_refine_ls_R_factor_gt 0.1167
_refine_ls_shift/su_max 0.009
_refine_ls_shift/su_mean 0.000
_refine_ls_structure_factor_coef Fsqd
_refine_ls_weighting_details 'calc w=1/[\s^2^(Fo^2^)+(0.2000P)^2^+0.0000P] where P=(Fo^2^+2Fc^2^)/3'
_refine_ls_weighting_scheme calc
_refine_ls_wR_factor_gt 0.3195
_refine_ls_wR_factor_ref 0.3499
_reflns_number_gt 18386
_reflns_number_total 26473
_reflns_threshold_expression >2sigma(I)
_cod_data_source_file cg5b00609_si_001.cif
_cod_data_source_block Cocrystal3
_cod_depositor_comments 'Adding full bibliography for 4513372--4513374.cif.'
_cod_database_code 4513374

loop_
_symmetry_equiv_pos_as_xyz
'x, y, z'
'-x, -y, -z'

loop_
_atom_site_label
_atom_site_type_symbol
_atom_site_fract_x
_atom_site_fract_y
_atom_site_fract_z
_atom_site_U_iso_or_equiv
_atom_site_adp_type
_atom_site_occupancy
_atom_site_symmetry_multiplicity
_atom_site_calc_flag
_atom_site_refinement_flags
_atom_site_disorder_assembly
_atom_site_disorder_group
O7A O 0.80277(17) 0.19124(16) 1.06884(14) 0.0234(6) Uani 1 1 d . . .
H7A H 0.7999 0.1601 1.0890 0.028 Uiso 1 1 calc R . .
O4B O 0.26066(17) 0.80971(16) 0.42922(13) 0.0221(6) Uani 1 1 d . . .
H4B H 0.2577 0.8512 0.4286 0.027 Uiso 1 1 d . . .
O4A O 0.69942(18) 0.10013(16) 0.75415(13) 0.0244(6) Uani 1 1 d . . .
H4A H 0.6621 0.1178 0.7396 0.029 Uiso 1 1 d . . .
O8A O 0.92053(17) 0.12888(16) 1.11006(13) 0.0225(6) Uani 1 1 d . . .
H8A H 0.9521 0.1422 1.1398 0.027 Uiso 1 1 calc R . .
O10A O 1.12102(18) 0.06592(16) 0.95313(13) 0.0238(6) Uani 1 1 d . . .
H10A H 1.1214 0.0229 0.9419 0.029 Uiso 1 1 d . . .
O1B O 0.17719(18) 0.89665(16) 0.74365(13) 0.0253(6) Uani 1 1 d . . .
H1B H 0.1540 0.9292 0.7358 0.030 Uiso 1 1 calc R . .
O9B O 0.59643(18) 0.97611(16) 0.75641(13) 0.0249(6) Uani 1 1 d . . .
H9B H 0.5796 0.9613 0.7870 0.030 Uiso 1 1 calc R . .
O12A O 1.10225(18) 0.02142(16) 0.74153(13) 0.0249(6) Uani 1 1 d . . .
H12A H 1.0926 0.0374 0.7107 0.030 Uiso 1 1 calc R . .
O9A O 1.07411(18) 0.14099(17) 1.06061(13) 0.0253(6) Uani 1 1 d . . .
H9A H 1.0914 0.1140 1.0309 0.030 Uiso 1 1 d . . .
O8B O 0.62181(18) 1.01485(16) 0.65397(14) 0.0258(7) Uani 1 1 d . . .
H8B H 0.6549 1.0287 0.6826 0.031 Uiso 1 1 calc R . .
O3A O 0.76978(17) 0.09860(16) 0.64181(13) 0.0227(6) Uani 1 1 d . . .
H3A H 0.7379 0.0969 0.6702 0.027 Uiso 1 1 calc R . .
O12B O 0.24682(17) 0.89725(16) 0.85604(13) 0.0236(6) Uani 1 1 d . . .
H12B H 0.2112 0.8852 0.8290 0.028 Uiso 1 1 d . . .
O5B O 0.39318(17) 0.87112(16) 0.38886(13) 0.0239(6) Uani 1 1 d . . .
H5B H 0.3442 0.8736 0.3828 0.029 Uiso 1 1 d . . .
O6B O 0.54318(17) 0.85693(17) 0.43855(14) 0.0261(7) Uani 1 1 d . . .
H6B H 0.5675 0.8278 0.4155 0.031 Uiso 1 1 calc R . .
O11A O 1.11888(18) -0.01832(16) 0.84378(14) 0.0256(6) Uani 1 1 d . . .
H11A H 1.1572 -0.0296 0.8217 0.031 Uiso 1 1 d . . .
O5A O 0.65956(19) 0.06687(17) 0.86234(14) 0.0287(7) Uani 1 1 d . . .
H5A H 0.6161 0.0686 0.8451 0.034 Uiso 1 1 calc R . .
O7B O 0.60689(19) 0.93004(18) 0.54546(14) 0.0284(7) Uani 1 1 d . . .
H7B H 0.5887 0.9028 0.5142 0.034 Uiso 1 1 calc R . .
O3B O 0.1749(2) 0.85188(18) 0.52935(14) 0.0315(7) Uani 1 1 d . . .
H3B H 0.2023 0.8352 0.5000 0.038 Uiso 1 1 calc R . .
O1E O 0.49961(19) 1.12993(18) 0.84066(14) 0.0302(7) Uani 1 1 d . . .
O1A O 1.04194(18) 0.05564(17) 0.63474(14) 0.0267(7) Uani 1 1 d . . .
H1A H 1.0421 0.0536 0.5969 0.032 Uiso 1 1 d . . .
N2F N 0.9557(2) -0.0914(2) 0.77073(16) 0.0241(8) Uani 1 1 d . . .
H2F H 0.9529 -0.0867 0.7326 0.029 Uiso 1 1 calc R . .
O6A O 0.70759(19) 0.14667(17) 0.96813(14) 0.0295(7) Uani 1 1 d . . .
H6A H 0.7267 0.1740 0.9991 0.035 Uiso 1 1 calc R . .
N2E N 0.4737(2) 1.08831(19) 0.72788(16) 0.0233(7) Uani 1 1 d . . .
H2E H 0.4689 1.0832 0.7658 0.028 Uiso 1 1 calc R . .
O2B O 0.1446(2) 0.93131(17) 0.63602(14) 0.0305(7) Uani 1 1 d . . .
H2B H 0.1576 0.9466 0.6048 0.037 Uiso 1 1 d . . .
O10B O 0.52819(18) 0.94354(17) 0.86344(14) 0.0264(7) Uani 1 1 d . . .
H10B H 0.5399 0.9326 0.8966 0.032 Uiso 1 1 d . . .
N1E N 0.5077(2) 1.14611(19) 0.71703(16) 0.0225(7) Uani 1 1 d . . .
N1F N 0.9769(2) -0.14866(19) 0.78265(16) 0.0235(7) Uani 1 1 d . . .
O1F O 0.97393(19) -0.13404(18) 0.65872(14) 0.0318(7) Uani 1 1 d . . .
O11B O 0.38280(19) 0.97218(18) 0.90697(16) 0.0322(7) Uani 1 1 d . . .
H11B H 0.3613 0.9584 0.9366 0.039 Uiso 1 1 d . . .
C12F C 0.9392(2) -0.0452(2) 0.87465(17) 0.0147(7) Uani 1 1 d . . .
H12F H 0.9514 -0.0867 0.8851 0.018 Uiso 1 1 calc R . .
C12E C 0.4485(2) 1.0445(2) 0.62383(17) 0.0149(7) Uani 1 1 d . . .
H12E H 0.4692 1.0867 0.6144 0.018 Uiso 1 1 calc R . .
C17B C 0.5857(2) 0.9251(2) 0.70564(18) 0.0216(8) Uani 1 1 d . . .
C16B C 0.5990(2) 0.9474(2) 0.65095(18) 0.0211(8) Uani 1 1 d . . .
C12A C 0.8051(2) 0.2415(2) 0.85979(19) 0.0196(8) Uani 1 1 d . . .
H1 H 0.8389 0.2817 0.8587 0.024 Uiso 1 1 calc R . .
C7A C 0.7997(2) 0.2163(2) 0.74259(19) 0.0218(8) Uani 1 1 d . . .
H2 H 0.7518 0.2034 0.7153 0.026 Uiso 1 1 calc R . .
C24A C 1.1020(2) 0.0716(2) 0.79216(19) 0.0213(8) Uani 1 1 d . . .
C9B C 0.4015(2) 0.8328(2) 0.43272(17) 0.0200(8) Uani 1 1 d . . .
C22B C 0.4617(2) 0.9040(2) 0.83857(19) 0.0209(8) Uani 1 1 d . . .
C26B C 0.4004(2) 0.8129(2) 0.76202(18) 0.0204(8) Uani 1 1 d . . .
H26B H 0.4053 0.7769 0.7282 0.024 Uiso 1 1 calc R . .
C5A C 0.9423(2) 0.1855(2) 0.73601(18) 0.0210(8) Uani 1 1 d . . .
H3 H 0.9553 0.2222 0.7693 0.025 Uiso 1 1 calc R . .
O2A O 0.89081(19) 0.02614(18) 0.58975(16) 0.0331(8) Uani 1 1 d . . .
H2A H 0.8449 0.0263 0.5758 0.040 Uiso 1 1 calc R . .
C19A C 0.9641(2) 0.2388(2) 0.97430(18) 0.0197(8) Uani 1 1 d . . .
H19A H 0.9730 0.2635 0.9425 0.024 Uiso 1 1 calc R . .
C13A C 0.7769(2) 0.2011(2) 0.80455(19) 0.0204(8) Uani 1 1 d . . .
C11E C 0.4448(2) 1.0349(2) 0.6813(2) 0.0219(8) Uani 1 1 d . . .
C3B C 0.1976(2) 0.8304(2) 0.58042(19) 0.0222(8) Uani 1 1 d . . .
C2B C 0.1789(2) 0.8721(2) 0.6352(2) 0.0238(9) Uani 1 1 d . . .
C1A C 0.9833(2) 0.0945(2) 0.65988(19) 0.0218(8) Uani 1 1 d . . .
C3A C 0.8462(2) 0.1172(2) 0.66587(18) 0.0207(8) Uani 1 1 d . . .
C25A C 1.0976(2) 0.1404(2) 0.79336(18) 0.0199(8) Uani 1 1 d . . .
C1B C 0.1958(2) 0.8550(2) 0.69018(19) 0.0213(8) Uani 1 1 d . . .
C26A C 1.0993(2) 0.1851(2) 0.84963(19) 0.0221(8) Uani 1 1 d . . .
H26A H 1.0949 0.2321 0.8505 0.026 Uiso 1 1 calc R . .
C16A C 0.9385(3) 0.1666(2) 1.06585(18) 0.0223(8) Uani 1 1 d . . .
C12B C 0.4103(2) 0.7592(2) 0.52373(17) 0.0200(8) Uani 1 1 d . . .
H4 H 0.4133 0.7345 0.5555 0.024 Uiso 1 1 calc R . .
C6A C 1.0022(2) 0.1479(2) 0.70961(18) 0.0193(8) Uani 1 1 d . . .
C10A C 0.7355(2) 0.1678(2) 0.91695(19) 0.0226(8) Uani 1 1 d . . .
C27A C 1.1071(2) 0.1639(2) 0.90433(19) 0.0194(8) Uani 1 1 d . . .
C9A C 0.7067(2) 0.1260(2) 0.8628(2) 0.0236(9) Uani 1 1 d . . .
C4B C 0.2356(2) 0.7715(2) 0.58080(19) 0.0212(8) Uani 1 1 d . . .
C11F C 0.9375(2) -0.0375(2) 0.8167(2) 0.0234(9) Uani 1 1 d . . .
C8A C 0.7273(2) 0.1424(2) 0.80718(19) 0.0221(8) Uani 1 1 d . . .
C15A C 0.8767(2) 0.1973(2) 1.04491(17) 0.0183(8) Uani 1 1 d . . .
C21B C 0.5510(2) 0.8331(2) 0.76625(18) 0.0207(8) Uani 1 1 d . . .
H21B H 0.5908 0.8604 0.7964 0.025 Uiso 1 1 calc R . .
C14A C 0.8211(2) 0.2690(2) 0.97577(19) 0.0212(8) Uani 1 1 d . . .
H14A H 0.7785 0.2694 1.0065 0.025 Uiso 1 1 calc R . .
C19B C 0.5575(2) 0.8112(2) 0.6495(2) 0.0233(9) Uani 1 1 d . . .
H19B H 0.5427 0.7643 0.6491 0.028 Uiso 1 1 calc R . .
C13E C 0.4211(3) 0.9909(2) 0.5800(2) 0.0257(9) Uani 1 1 d . . .
H13E H 0.4245 0.9959 0.5388 0.031 Uiso 1 1 calc R . .
C23A C 1.1112(2) 0.0493(2) 0.84716(18) 0.0202(8) Uani 1 1 d . . .
C11A C 0.7864(2) 0.2262(2) 0.91612(19) 0.0212(8) Uani 1 1 d . . .
C5B C 0.2510(2) 0.7558(2) 0.63687(19) 0.0207(8) Uani 1 1 d . . .
H5 H 0.2755 0.7153 0.6377 0.025 Uiso 1 1 calc R . .
C18B C 0.5656(2) 0.8562(2) 0.70537(19) 0.0212(8) Uani 1 1 d . . .
C28A C 1.0883(2) 0.1648(2) 0.73291(19) 0.0207(8) Uani 1 1 d . . .
H28A H 1.1224 0.1383 0.7025 0.025 Uiso 1 1 calc R . .
C2A C 0.9052(2) 0.0794(2) 0.63831(19) 0.0229(8) Uani 1 1 d . . .
C15B C 0.5911(2) 0.9014(2) 0.59630(19) 0.0236(9) Uani 1 1 d . . .
C25B C 0.3250(2) 0.8257(2) 0.78262(18) 0.0198(8) Uani 1 1 d . . .
C48A C 1.1194(3) 0.2648(3) 0.6782(2) 0.0304(10) Uani 1 1 d . . .
H48A H 1.0673 0.2530 0.6569 0.037 Uiso 1 1 calc R . .
H48B H 1.1594 0.2413 0.6521 0.037 Uiso 1 1 calc R . .
C24B C 0.3191(2) 0.8798(2) 0.83200(19) 0.0220(8) Uani 1 1 d . . .
C22A C 1.1120(2) 0.0944(2) 0.90213(19) 0.0207(8) Uani 1 1 d . . .
C27B C 0.4693(2) 0.8508(2) 0.78880(18) 0.0201(8) Uani 1 1 d . . .
C42B C 0.5585(3) 0.7372(2) 0.8256(2) 0.0290(10) Uani 1 1 d . . .
H42A H 0.6042 0.7608 0.8514 0.035 Uiso 1 1 calc R . .
H42B H 0.5094 0.7512 0.8462 0.035 Uiso 1 1 calc R . .
C11B C 0.4800(2) 0.7890(2) 0.50372(18) 0.0212(8) Uani 1 1 d . . .
C14B C 0.5608(3) 0.7834(2) 0.5327(2) 0.0260(9) Uani 1 1 d . . .
H14B H 0.6018 0.8004 0.5059 0.031 Uiso 1 1 calc R . .
C28B C 0.2523(2) 0.7801(2) 0.75435(19) 0.0216(8) Uani 1 1 d . . .
H28B H 0.2069 0.7922 0.7814 0.026 Uiso 1 1 calc R . .
C10F C 1.0231(3) -0.2410(3) 0.6278(2) 0.0310(10) Uani 1 1 d . . .
H10F H 1.0267 -0.2351 0.5869 0.037 Uiso 1 1 calc R . .
C1F C 0.9945(2) -0.1877(2) 0.6725(2) 0.0269(9) Uani 1 1 d . . .
C15F C 0.9006(2) 0.0751(2) 0.8449(2) 0.0279(9) Uani 1 1 d . . .
H15F H 0.8867 0.1163 0.8347 0.034 Uiso 1 1 calc R . .
C1E C 0.5322(3) 1.1841(3) 0.8273(2) 0.0279(10) Uani 1 1 d . . .
C23B C 0.3860(2) 0.9188(2) 0.85958(19) 0.0221(8) Uani 1 1 d . . .
C15E C 0.3836(2) 0.9216(2) 0.6513(2) 0.0280(9) Uani 1 1 d . . .
H15E H 0.3605 0.8800 0.6605 0.034 Uiso 1 1 calc R . .
C2E C 0.5336(2) 1.1948(2) 0.7647(2) 0.0244(9) Uani 1 1 d . . .
C21A C 1.1091(3) 0.2119(2) 0.96560(18) 0.0236(9) Uani 1 1 d . . .
H21A H 1.1454 0.1939 0.9925 0.028 Uiso 1 1 calc R . .
C4F C 1.0009(3) -0.2778(2) 0.8073(2) 0.0314(10) Uani 1 1 d . . .
H4F H 0.9817 -0.2452 0.8391 0.038 Uiso 1 1 calc R . .
C4A C 0.8634(2) 0.1714(2) 0.71548(19) 0.0197(8) Uani 1 1 d . . .
N3F N 0.9176(2) 0.0218(2) 0.7992(2) 0.0374(10) Uani 1 1 d . . .
C6B C 0.2325(2) 0.7960(2) 0.69224(19) 0.0222(8) Uani 1 1 d . . .
C3F C 1.0114(2) -0.2624(2) 0.7491(2) 0.0249(9) Uani 1 1 d . . .
C20B C 0.5703(2) 0.8318(2) 0.59423(19) 0.0217(8) Uani 1 1 d . . .
C14F C 0.9035(3) 0.0692(3) 0.9051(2) 0.0289(10) Uani 1 1 d . . .
H14F H 0.8925 0.1059 0.9367 0.035 Uiso 1 1 calc R . .
O1K O 0.2543(4) -0.0058(4) -0.0236(3) 0.0228(15) Uiso 0.50 1 d PD A 1
H1K H 0.2360 -0.0464 -0.0249 0.027 Uiso 0.50 1 calc PR A 1
C7B C 0.2606(2) 0.7296(2) 0.52101(18) 0.0220(8) Uani 1 1 d . . .
H6 H 0.2178 0.7301 0.4904 0.026 Uiso 1 1 calc R . .
N3E N 0.4123(3) 0.9746(2) 0.6977(2) 0.0370(10) Uani 1 1 d . . .
C13F C 0.9228(3) 0.0088(2) 0.9175(2) 0.0270(9) Uani 1 1 d . . .
H13F H 0.9249 0.0044 0.9589 0.032 Uiso 1 1 calc R . .
C2F C 0.9931(2) -0.1970(2) 0.7357(2) 0.0255(9) Uani 1 1 d . . .
C13B C 0.3358(2) 0.7642(2) 0.49892(18) 0.0208(8) Uani 1 1 d . . .
C47B C 0.2621(3) 0.7046(2) 0.75268(19) 0.0256(9) Uani 1 1 d . . .
H47A H 0.2139 0.6766 0.7342 0.031 Uiso 1 1 calc R . .
H47B H 0.3074 0.6911 0.7267 0.031 Uiso 1 1 calc R . .
C4E C 0.5582(3) 1.2775(3) 0.6945(2) 0.0316(10) Uani 1 1 d . . .
H4E H 0.5322 1.2452 0.6622 0.038 Uiso 1 1 calc R . .
C3E C 0.5652(3) 1.2605(2) 0.7518(2) 0.0275(9) Uani 1 1 d . . .
C17A C 1.0130(2) 0.1721(2) 1.04088(18) 0.0196(8) Uani 1 1 d . . .
C41A C 1.1429(3) 0.2848(2) 0.9645(2) 0.0287(10) Uani 1 1 d . . .
H41A H 1.1049 0.3072 0.9434 0.034 Uiso 1 1 calc R . .
H41B H 1.1928 0.2838 0.9416 0.034 Uiso 1 1 calc R . .
C10B C 0.4749(2) 0.8258(2) 0.4571(2) 0.0224(8) Uani 1 1 d . . .
C14E C 0.3886(3) 0.9297(2) 0.5918(2) 0.0290(10) Uani 1 1 d . . .
H14E H 0.3700 0.8935 0.5595 0.035 Uiso 1 1 calc R . .
C47A C 1.1162(3) 0.2405(2) 0.7384(2) 0.0254(9) Uani 1 1 d . . .
H47C H 1.0802 0.2678 0.7657 0.031 Uiso 1 1 calc R . .
H47D H 1.1697 0.2494 0.7577 0.031 Uiso 1 1 calc R . .
C10E C 0.5723(3) 1.2380(3) 0.8733(2) 0.0304(10) Uani 1 1 d . . .
H10E H 0.5750 1.2314 0.9140 0.037 Uiso 1 1 calc R . .
C29A C 0.8255(3) 0.2922(2) 0.7440(2) 0.0260(9) Uani 1 1 d . . .
H29A H 0.7817 0.3195 0.7601 0.031 Uiso 1 1 calc R . .
H29B H 0.8715 0.3068 0.7723 0.031 Uiso 1 1 calc R . .
C8E C 0.6016(3) 1.3105(3) 0.7998(2) 0.0315(10) Uani 1 1 d . . .
C36A C 0.8845(3) 0.3840(2) 1.0331(2) 0.0295(10) Uani 1 1 d . . .
H36A H 0.8508 0.3745 1.0670 0.035 Uiso 1 1 calc R . .
H36B H 0.9368 0.3677 1.0388 0.035 Uiso 1 1 calc R . .
C8B C 0.3329(2) 0.8020(2) 0.45333(18) 0.0206(8) Uani 1 1 d . . .
C35B C 0.5745(3) 0.7098(3) 0.5328(2) 0.0363(11) Uani 1 1 d . . .
H35A H 0.5297 0.6879 0.5523 0.044 Uiso 1 1 calc R . .
H35B H 0.6235 0.7084 0.5564 0.044 Uiso 1 1 calc R . .
C9E C 0.6048(3) 1.2954(3) 0.8605(2) 0.0350(11) Uani 1 1 d . . .
H9E H 0.6314 1.3283 0.8921 0.042 Uiso 1 1 calc R . .
C18A C 1.0274(2) 0.2085(2) 0.99407(18) 0.0214(8) Uani 1 1 d . . .
C41B C 0.5622(3) 0.7585(2) 0.76325(19) 0.0246(9) Uani 1 1 d . . .
H41C H 0.6141 0.7490 0.7451 0.030 Uiso 1 1 calc R . .
H41D H 0.5207 0.7301 0.7361 0.030 Uiso 1 1 calc R . .
C35A C 0.8469(3) 0.3439(2) 0.97305(19) 0.0242(9) Uani 1 1 d . . .
H35C H 0.8854 0.3453 0.9401 0.029 Uiso 1 1 calc R . .
H35D H 0.8001 0.3660 0.9631 0.029 Uiso 1 1 calc R . .
C20A C 0.8890(2) 0.2349(2) 0.99844(18) 0.0202(8) Uani 1 1 d . . .
C5F C 1.0186(3) -0.3408(3) 0.8183(2) 0.0404(12) Uani 1 1 d . . .
H5F H 1.0119 -0.3504 0.8579 0.049 Uiso 1 1 calc R . .
C8F C 1.0377(3) -0.3124(3) 0.7026(2) 0.0312(10) Uani 1 1 d . . .
C9F C 1.0447(3) -0.2983(3) 0.6414(2) 0.0347(11) Uani 1 1 d . . .
H9F H 1.0653 -0.3310 0.6104 0.042 Uiso 1 1 calc R . .
C37A C 0.8953(3) 0.4600(2) 1.0363(2) 0.0307(10) Uani 1 1 d . . .
H37A H 0.8427 0.4772 1.0347 0.037 Uiso 1 1 calc R . .
H37B H 0.9249 0.4694 1.0004 0.037 Uiso 1 1 calc R . .
C30B C 0.2939(3) 0.6150(2) 0.4606(2) 0.0340(11) Uani 1 1 d . . .
H30A H 0.2539 0.6180 0.4293 0.041 Uiso 1 1 calc R . .
H30B H 0.3449 0.6370 0.4495 0.041 Uiso 1 1 calc R . .
C5E C 0.5884(3) 1.3403(3) 0.6841(2) 0.0370(11) Uani 1 1 d . . .
H5E H 0.5841 1.3502 0.6446 0.044 Uiso 1 1 calc R . .
C30A C 0.8479(3) 0.3075(3) 0.6813(2) 0.0335(11) Uani 1 1 d . . .
H30C H 0.8935 0.2821 0.6661 0.040 Uiso 1 1 calc R . .
H30D H 0.8029 0.2908 0.6525 0.040 Uiso 1 1 calc R . .
C48B C 0.2763(3) 0.6899(3) 0.8162(2) 0.0326(10) Uani 1 1 d . . .
H48C H 0.3258 0.7168 0.8337 0.039 Uiso 1 1 calc R . .
H48D H 0.2324 0.7060 0.8425 0.039 Uiso 1 1 calc R . .
C42A C 1.1592(4) 0.3259(3) 1.0294(2) 0.0467(14) Uani 1 1 d . . .
H42C H 1.1087 0.3282 1.0514 0.056 Uiso 1 1 calc R . .
H42D H 1.1947 0.3017 1.0509 0.056 Uiso 1 1 calc R . .
C38A C 0.9398(3) 0.4987(3) 1.0939(2) 0.0337(10) Uani 1 1 d . . .
H38A H 0.9115 0.4875 1.1298 0.040 Uiso 1 1 calc R . .
H38B H 0.9932 0.4828 1.0945 0.040 Uiso 1 1 calc R . .
C31B C 0.3029(4) 0.5409(3) 0.4595(2) 0.0436(13) Uani 1 1 d . . .
H31A H 0.2512 0.5179 0.4682 0.052 Uiso 1 1 calc R . .
H31B H 0.3409 0.5374 0.4920 0.052 Uiso 1 1 calc R . .
C49A C 1.1406(4) 0.3420(3) 0.6886(3) 0.0465(14) Uani 1 1 d . . .
H49A H 1.0976 0.3649 0.7115 0.056 Uiso 1 1 calc R . .
H49B H 1.1894 0.3537 0.7142 0.056 Uiso 1 1 calc R . .
C29B C 0.2690(3) 0.6547(2) 0.5222(2) 0.0260(9) Uani 1 1 d . . .
H29C H 0.2179 0.6331 0.5335 0.031 Uiso 1 1 calc R . .
H29D H 0.3090 0.6522 0.5536 0.031 Uiso 1 1 calc R . .
C36B C 0.5823(5) 0.6705(4) 0.4666(3) 0.0603(19) Uani 1 1 d . . .
H36C H 0.5372 0.6794 0.4422 0.072 Uiso 1 1 calc R . .
H36D H 0.6313 0.6897 0.4498 0.072 Uiso 1 1 calc R . .
C6F C 1.0458(3) -0.3896(3) 0.7724(3) 0.0413(12) Uani 1 1 d . . .
H6F H 1.0582 -0.4321 0.7804 0.050 Uiso 1 1 calc R . .
C7E C 0.6307(3) 1.3739(3) 0.7882(3) 0.0406(12) Uani 1 1 d . . .
H7E H 0.6550 1.4073 0.8205 0.049 Uiso 1 1 calc R . .
C6E C 0.6251(4) 1.3892(3) 0.7310(3) 0.0418(12) Uani 1 1 d . . .
H6E H 0.6460 1.4324 0.7239 0.050 Uiso 1 1 calc R . .
C39A C 0.9481(3) 0.5750(3) 1.0993(2) 0.0392(11) Uani 1 1 d . . .
H39A H 0.8951 0.5919 1.1039 0.047 Uiso 1 1 calc R . .
H39B H 0.9708 0.5862 1.0614 0.047 Uiso 1 1 calc R . .
C49B C 0.2826(4) 0.6166(3) 0.8180(3) 0.0493(14) Uani 1 1 d . . .
H49C H 0.3194 0.5982 0.7861 0.059 Uiso 1 1 calc R . .
H49D H 0.2300 0.5912 0.8078 0.059 Uiso 1 1 calc R . .
C40A C 1.0013(4) 0.6113(3) 1.1536(3) 0.0458(13) Uani 1 1 d . . .
H40A H 0.9806 0.5984 1.1909 0.069 Uiso 1 1 calc R . .
H40B H 1.0019 0.6608 1.1572 0.069 Uiso 1 1 calc R . .
H40C H 1.0552 0.5979 1.1473 0.069 Uiso 1 1 calc R . .
C7F C 1.0546(3) -0.3753(3) 0.7143(3) 0.0385(11) Uani 1 1 d . . .
H7F H 1.0723 -0.4086 0.6824 0.046 Uiso 1 1 calc R . .
C44B C 0.5619(4) 0.6340(3) 0.8773(3) 0.0474(14) Uani 1 1 d . . .
H44A H 0.5180 0.6514 0.9030 0.057 Uiso 1 1 calc R . .
H44B H 0.6123 0.6520 0.8995 0.057 Uiso 1 1 calc R . .
C10H C 0.6670(9) 0.7922(6) 0.2119(4) 0.050(3) Uiso 0.632(18) 1 d PD B 1
C6H C 0.6762(7) 0.8369(4) 0.1186(4) 0.033(3) Uiso 0.632(18) 1 d PD B 1
C5G C 0.7989(3) 0.7797(4) 0.6467(3) 0.0568(17) Uani 1 1 d . . .
C5H C 0.6541 0.7813 0.1459 0.047 Uiso 0.63 1 d PD B 1
C43B C 0.5602 0.6600 0.8181 0.044 Uani 1 1 d . . .
H43A H 0.5128 0.6373 0.7939 0.052 Uiso 1 1 calc R . .
H43B H 0.6074 0.6464 0.7946 0.052 Uiso 1 1 calc R . .
C32A C 0.9072(4) 0.3971(4) 0.6245(3) 0.0535(16) Uani 1 1 d . . .
H32A H 0.9608 0.3812 0.6214 0.064 Uiso 1 1 calc R . .
H32B H 0.8756 0.3719 0.5886 0.064 Uiso 1 1 calc R . .
C1G C 0.7962(4) 0.8255(5) 0.5552(4) 0.069(2) Uani 1 1 d . . .
H1G H 0.7910 0.8625 0.5352 0.082 Uiso 1 1 calc R . .
C9G C 0.7748(3) 0.8524(4) 0.7464(4) 0.0622(19) Uani 1 1 d . . .
C8G C 0.7680(3) 0.9080(4) 0.7157(4) 0.0562(17) Uani 1 1 d . . .
H8G H 0.7578 0.9513 0.7384 0.067 Uiso 1 1 calc R . .
C6G C 0.7890(3) 0.8367(4) 0.6176(3) 0.0530(16) Uani 1 1 d . . .
C32B C 0.3320(4) 0.5043(3) 0.3981(3) 0.0455(13) Uani 1 1 d . . .
H32C H 0.2903 0.5025 0.3668 0.055 Uiso 1 1 calc R . .
H32D H 0.3793 0.5316 0.3869 0.055 Uiso 1 1 calc R . .
C43A C 1.1961(4) 0.3968(3) 1.0314(3) 0.0528(15) Uani 1 1 d . . .
H43C H 1.2455 0.3938 1.0080 0.063 Uiso 1 1 calc R . .
H43D H 1.1598 0.4205 1.0101 0.063 Uiso 1 1 calc R . .
C11G C 0.8019(4) 0.7346(4) 0.7407(4) 0.065(2) Uani 1 1 d . . .
C9H C 0.6948(7) 0.8548(6) 0.2466(4) 0.043(2) Uiso 0.632(18) 1 d PD B 1
C31A C 0.8687(4) 0.3809(3) 0.6822(2) 0.0441(13) Uani 1 1 d . . .
H31C H 0.9053 0.3996 0.7171 0.053 Uiso 1 1 calc R . .
H31D H 0.8200 0.4046 0.6891 0.053 Uiso 1 1 calc R . .
C11H C 0.6473(8) 0.7375(6) 0.2424(4) 0.054(3) Uiso 0.632(18) 1 d PD B 1
C50B C 0.3109(4) 0.6030(4) 0.8780(3) 0.0600(19) Uani 1 1 d . . .
H50A H 0.2794 0.6274 0.9109 0.072 Uiso 1 1 calc R . .
H50B H 0.3668 0.6221 0.8852 0.072 Uiso 1 1 calc R . .
C14H C 0.7045(8) 0.8634(7) 0.3085(4) 0.054(3) Uiso 0.632(18) 1 d PD B 1
H14H H 0.7244 0.9066 0.3315 0.065 Uiso 0.40 1 calc PR B 1
C4G C 0.8159(4) 0.7174(4) 0.6126(4) 0.0613(18) Uani 1 1 d . . .
C13H C 0.6089(14) 0.6638(7) 0.1473(7) 0.090(6) Uiso 0.632(18) 1 d PD B 1
H13H H 0.5882 0.6204 0.1253 0.108 Uiso 0.40 1 calc PR B 1
C10G C 0.7914(3) 0.7889(3) 0.7108(3) 0.0464(14) Uani 1 1 d . . .
C33B C 0.3525(6) 0.4342(4) 0.3975(3) 0.068(2) Uani 1 1 d . . .
H33A H 0.3065 0.4080 0.4119 0.081 Uiso 1 1 calc R . .
H33B H 0.3970 0.4364 0.4266 0.081 Uiso 1 1 calc R . .
C1K C 0.2811(8) 0.0235(7) 0.0354(4) 0.028(3) Uiso 0.50 1 d PD A 1
H1K1 H 0.3391 0.0277 0.0369 0.042 Uiso 0.50 1 calc PR A 1
H1K2 H 0.2607 -0.0055 0.0634 0.042 Uiso 0.50 1 calc PR A 1
H1K3 H 0.2622 0.0687 0.0474 0.042 Uiso 0.50 1 calc PR A 1
C8H C 0.7116(6) 0.9107(5) 0.2171(4) 0.037(2) Uiso 0.632(18) 1 d PD B 1
H8H H 0.7295 0.9546 0.2397 0.044 Uiso 0.40 1 calc PR B 1
C50A C 1.1536(4) 0.3702(3) 0.6310(3) 0.0534(16) Uani 1 1 d . . .
H50C H 1.1065 0.3562 0.6038 0.064 Uiso 1 1 calc R . .
H50D H 1.1996 0.3506 0.6095 0.064 Uiso 1 1 calc R . .
C15H C 0.6856(8) 0.8093(7) 0.3380(5) 0.061(3) Uiso 0.632(18) 1 d PD B 1
H15H H 0.6934 0.8158 0.3808 0.074 Uiso 0.40 1 calc PR B 1
C14G C 0.7660(4) 0.8600(5) 0.8076(4) 0.068(2) Uani 1 1 d . . .
H14G H 0.7527 0.9021 0.8308 0.081 Uiso 1 1 calc R . .
C38B C 0.5904(6) 0.5619(7) 0.3905(4) 0.117(5) Uani 1 1 d . . .
H38C H 0.5472 0.5749 0.3667 0.141 Uiso 1 1 calc R . .
H38D H 0.6414 0.5782 0.3745 0.141 Uiso 1 1 calc R . .
C45B C 0.5541(5) 0.5551(4) 0.8667(4) 0.065(2) Uani 1 1 d . . .
H45A H 0.5014 0.5375 0.8482 0.078 Uiso 1 1 calc R . .
H45B H 0.5945 0.5377 0.8375 0.078 Uiso 1 1 calc R . .
C12H C 0.6175(9) 0.6741(7) 0.2091(7) 0.067(4) Uiso 0.632(18) 1 d PD B 1
H12H H 0.6030 0.6378 0.2296 0.081 Uiso 0.40 1 calc PR B 1
C1H C 0.6645(7) 0.8225(7) 0.0537(5) 0.049(3) Uiso 0.632(18) 1 d PD B 1
H1H H 0.6766 0.8582 0.0321 0.059 Uiso 0.40 1 calc PR B 1
C7G C 0.7761(3) 0.8993(4) 0.6544(4) 0.0593(19) Uani 1 1 d . . .
H7G H 0.7729 0.9375 0.6357 0.071 Uiso 1 1 calc R . .
C46B C 0.5640(5) 0.5278(5) 0.9247(4) 0.076(2) Uani 1 1 d . . .
H46A H 0.6183 0.5403 0.9407 0.114 Uiso 1 1 calc R . .
H46B H 0.5533 0.4780 0.9158 0.114 Uiso 1 1 calc R . .
H46C H 0.5268 0.5475 0.9550 0.114 Uiso 1 1 calc R . .
C16H C 0.6554(8) 0.7456(7) 0.3052(5) 0.056(3) Uiso 0.632(18) 1 d PD B 1
H16H H 0.6408 0.7089 0.3252 0.067 Uiso 0.40 1 calc PR B 1
C16G C 0.7948(4) 0.7419(5) 0.8028(4) 0.074(2) Uani 1 1 d . . .
H16G H 0.8020 0.7050 0.8225 0.088 Uiso 1 1 calc R . .
C7H C 0.7017(8) 0.9000(5) 0.1558(5) 0.042(3) Uiso 0.632(18) 1 d PD B 1
H7H H 0.7128 0.9380 0.1367 0.050 Uiso 0.40 1 calc PR B 1
C3H C 0.6179(10) 0.7037(7) 0.0517(6) 0.071(4) Uiso 0.632(18) 1 d PD B 1
H3H H 0.5979 0.6599 0.0300 0.085 Uiso 0.40 1 calc PR B 1
C51A C 1.1685(6) 0.4479(4) 0.6442(5) 0.081(3) Uani 1 1 d . . .
H51A H 1.2145 0.4622 0.6725 0.098 Uiso 1 1 calc R . .
H51B H 1.1217 0.4678 0.6642 0.098 Uiso 1 1 calc R . .
C4H C 0.6304(18) 0.7171(7) 0.1157(6) 0.106(9) Uiso 0.632(18) 1 d PD B 1
C45A C 1.1699(9) 0.4394(6) 1.1453(5) 0.128(6) Uani 1 1 d D . .
H45C H 1.1154 0.4475 1.1347 0.153 Uiso 1 1 calc R . .
H45D H 1.1670 0.3923 1.1529 0.153 Uiso 1 1 calc R . .
C12G C 0.8221(4) 0.6716(4) 0.7057(5) 0.073(2) Uani 1 1 d . . .
H12G H 0.8310 0.6352 0.7254 0.088 Uiso 1 1 calc R . .
C34B C 0.3754(5) 0.3963(4) 0.3359(4) 0.072(2) Uani 1 1 d . . .
H34A H 0.3302 0.3905 0.3075 0.108 Uiso 1 1 calc R . .
H34B H 0.3909 0.3515 0.3396 0.108 Uiso 1 1 calc R . .
H34C H 0.4199 0.4225 0.3207 0.108 Uiso 1 1 calc R . .
C44A C 1.2154(9) 0.4396(6) 1.0919(4) 0.132(6) Uani 1 1 d D . .
H44C H 1.2692 0.4300 1.1026 0.158 Uiso 1 1 calc R . .
H44D H 1.2202 0.4874 1.0859 0.158 Uiso 1 1 calc R . .
C3G C 0.8212(5) 0.7088(5) 0.5480(4) 0.071(2) Uani 1 1 d . . .
H3G H 0.8319 0.6663 0.5238 0.086 Uiso 1 1 calc R . .
C33A C 0.9137(6) 0.4728(4) 0.6234(4) 0.073(2) Uani 1 1 d . . .
H33C H 0.8604 0.4892 0.6282 0.088 Uiso 1 1 calc R . .
H33D H 0.9472 0.4979 0.6583 0.088 Uiso 1 1 calc R . .
C37B C 0.5845(6) 0.5972(4) 0.4584(4) 0.074(2) Uani 1 1 d . . .
H37C H 0.5361 0.5775 0.4755 0.088 Uiso 1 1 calc R . .
H37D H 0.6306 0.5877 0.4814 0.088 Uiso 1 1 calc R . .
C13G C 0.8291(5) 0.6627(4) 0.6433(5) 0.074(2) Uani 1 1 d . . .
H13G H 0.8426 0.6204 0.6206 0.089 Uiso 1 1 calc R . .
C15G C 0.7767(5) 0.8053(6) 0.8363(4) 0.083(3) Uani 1 1 d . . .
H15G H 0.7715 0.8113 0.8791 0.100 Uiso 1 1 calc R . .
C2G C 0.8105(5) 0.7646(6) 0.5213(4) 0.080(3) Uani 1 1 d . . .
H2G H 0.8132 0.7596 0.4784 0.096 Uiso 1 1 calc R . .
C2H C 0.6366(9) 0.7591(8) 0.0217(5) 0.069(4) Uiso 0.632(18) 1 d PD B 1
H2H H 0.6298 0.7521 -0.0212 0.083 Uiso 0.40 1 calc PR B 1
O1J O 0.5345(2) 0.0701(2) -0.06633(19) 0.0136(8) Uiso 0.60 1 d PD C 1
H1J H 0.5225 0.0972 -0.0883 0.016 Uiso 0.60 1 calc PR C 1
O2L O 0.9808(3) 0.0720(3) 0.4339(2) 0.0153(10) Uiso 0.50 1 d PD D 2
H2L H 0.9957 0.1024 0.4143 0.018 Uiso 0.50 1 calc PR D 2
C1J C 0.5122(8) 0.0941(7) -0.0063(4) 0.035(4) Uiso 0.60 1 d PD C 1
H1J1 H 0.5389 0.0706 0.0211 0.053 Uiso 0.60 1 calc PR C 1
H1J2 H 0.4547 0.0852 -0.0031 0.053 Uiso 0.60 1 calc PR C 1
H1J3 H 0.5273 0.1433 0.0050 0.053 Uiso 0.60 1 calc PR C 1
C1L C 1.0123(7) 0.1059(6) 0.4890(5) 0.027(3) Uiso 0.50 1 d PD E 1
H1L1 H 1.0379 0.1236 0.4554 0.040 Uiso 0.50 1 calc PR E 1
H1L2 H 1.0525 0.0914 0.5138 0.040 Uiso 0.50 1 calc PR E 1
H1L3 H 0.9848 0.1418 0.5141 0.040 Uiso 0.50 1 calc PR E 1
O1L O 0.9570(5) 0.0495(4) 0.4653(4) 0.0438(17) Uiso 0.50 1 d PD E 1
H1L H 0.9584 0.0414 0.4272 0.053 Uiso 0.50 1 calc PR E 1
C51B C 0.3049(6) 0.5276(5) 0.8817(5) 0.089(3) Uani 1 1 d . . .
H51C H 0.3385 0.5030 0.8505 0.106 Uiso 1 1 calc R . .
H51D H 0.2495 0.5075 0.8735 0.106 Uiso 1 1 calc R . .
C52A C 1.1845(6) 0.4753(5) 0.5855(5) 0.098(4) Uani 1 1 d . . .
H52A H 1.2370 0.4644 0.5707 0.147 Uiso 1 1 calc R . .
H52B H 1.1826 0.5249 0.5940 0.147 Uiso 1 1 calc R . .
H52C H 1.1442 0.4541 0.5546 0.147 Uiso 1 1 calc R . .
C46A C 1.1900(7) 0.4832(5) 1.2013(4) 0.090(3) Uani 1 1 d . . .
H46D H 1.2337 0.4663 1.2208 0.136 Uiso 1 1 calc R . .
H46E H 1.1440 0.4848 1.2277 0.136 Uiso 1 1 calc R . .
H46F H 1.2063 0.5292 1.1944 0.136 Uiso 1 1 calc R . .
C34A C 0.9487(6) 0.4883(6) 0.5652(4) 0.087(3) Uani 1 1 d . . .
H34D H 1.0035 0.4765 0.5623 0.130 Uiso 1 1 calc R . .
H34E H 0.9477 0.5370 0.5651 0.130 Uiso 1 1 calc R . .
H34F H 0.9175 0.4615 0.5304 0.130 Uiso 1 1 calc R . .
C52B C 0.3318(6) 0.5195(7) 0.9451(6) 0.130(6) Uani 1 1 d . . .
H52D H 0.3864 0.5400 0.9533 0.195 Uiso 1 1 calc R . .
H52E H 0.3290 0.4709 0.9467 0.195 Uiso 1 1 calc R . .
H52F H 0.2970 0.5424 0.9758 0.195 Uiso 1 1 calc R . .
C39B C 0.5850(7) 0.4874(7) 0.3828(6) 0.121(5) Uani 1 1 d . . .
H39C H 0.5334 0.4708 0.3977 0.145 Uiso 1 1 calc R . .
H39D H 0.6273 0.4743 0.4074 0.145 Uiso 1 1 calc R . .
C40B C 0.5930(8) 0.4541(13) 0.3173(10) 0.274(18) Uani 1 1 d . . .
H40D H 0.5590 0.4700 0.2920 0.411 Uiso 1 1 d . . .
H40E H 0.5805 0.4031 0.3147 0.411 Uiso 1 1 d . . .
H40F H 0.6492 0.4606 0.3067 0.411 Uiso 1 1 d . . .
O2J O 0.5527(8) 0.0489(6) -0.0359(6) 0.067(3) Uiso 0.40 1 d PD F 2
H2J H 0.5370 0.0350 -0.0720 0.080 Uiso 0.40 1 d P G 2
O2K O 0.2639(6) 0.0177(6) -0.0239(4) 0.047(2) Uiso 0.50 1 d PD H 2
H2K H 0.2741 0.0510 -0.0410 0.056 Uiso 0.50 1 calc PR H 2
C2K C 0.2775(11) 0.0387(10) 0.0387(5) 0.052(5) Uiso 0.50 1 d PD H 2
H2K1 H 0.3259 0.0209 0.0504 0.077 Uiso 0.50 1 calc PR H 2
H2K2 H 0.2326 0.0213 0.0605 0.077 Uiso 0.50 1 calc PR H 2
H2K3 H 0.2837 0.0886 0.0493 0.077 Uiso 0.50 1 calc PR H 2
C2J C 0.5129(13) 0.1059(10) -0.0092(9) 0.042(7) Uiso 0.40 1 d PD F 2
H2J1 H 0.5483 0.1372 0.0203 0.063 Uiso 0.40 1 calc PR F 2
H2J2 H 0.4658 0.0905 0.0115 0.063 Uiso 0.40 1 calc PR F 2
H2J3 H 0.4969 0.1295 -0.0409 0.063 Uiso 0.40 1 calc PR F 2
C2L C 1.0062(12) 0.0932(10) 0.4947(5) 0.054(6) Uiso 0.50 1 d PD D 2
H2L1 H 1.0594 0.0795 0.4996 0.081 Uiso 0.50 1 calc PR D 2
H2L2 H 0.9696 0.0720 0.5208 0.081 Uiso 0.50 1 calc PR D 2
H2L3 H 1.0073 0.1429 0.5063 0.081 Uiso 0.50 1 calc PR D 2
C10Z C 0.6622(11) 0.7769(7) 0.2100(4) 0.032(4) Uiso 0.368(18) 1 d PD B 2
C15Z C 0.6733(11) 0.7834(9) 0.3339(6) 0.042(4) Uiso 0.368(18) 1 d PD B 2
H15Z H 0.6752 0.7860 0.3766 0.051 Uiso 0.30 1 calc PR B 2
C4Z C 0.676(3) 0.8368(9) 0.1291(7) 0.095(15) Uiso 0.368(18) 1 d PD B 2
C8Z C 0.6130(10) 0.6592(7) 0.1935(7) 0.036(4) Uiso 0.368(18) 1 d PD B 2
H8Z H 0.5997 0.6188 0.2088 0.043 Uiso 0.30 1 calc PR B 2
C11Z C 0.6875(13) 0.8356(8) 0.2488(5) 0.052(5) Uiso 0.368(18) 1 d PD B 2
C9Z C 0.6399(10) 0.7180(8) 0.2337(5) 0.035(4) Uiso 0.368(18) 1 d PD B 2
C16Z C 0.6960(9) 0.8414(8) 0.3112(5) 0.027(3) Uiso 0.368(18) 1 d PD B 2
H16Z H 0.7162 0.8829 0.3369 0.033 Uiso 0.30 1 calc PR B 2
C2Z C 0.6460(13) 0.7819(10) 0.0262(7) 0.051(5) Uiso 0.368(18) 1 d PD B 2
H2Z H 0.6462 0.7825 -0.0160 0.061 Uiso 0.30 1 calc PR B 2
C14Z C 0.6479(10) 0.7217(9) 0.2964(6) 0.036(4) Uiso 0.368(18) 1 d PD B 2
H14Z H 0.6361 0.6821 0.3132 0.043 Uiso 0.30 1 calc PR B 2
C5Z C 0.6579(11) 0.7737(6) 0.1472(5) 0.053(5) Uiso 0.368(18) 1 d PD B 2
C12Z C 0.7090(14) 0.8981(8) 0.2305(8) 0.055(6) Uiso 0.368(18) 1 d PD B 2
H12Z H 0.7274 0.9385 0.2585 0.066 Uiso 0.30 1 calc PR B 2
C13Z C 0.701(3) 0.8961(10) 0.1684(9) 0.088(12) Uiso 0.368(18) 1 d PD B 2
H13Z H 0.7143 0.9365 0.1530 0.106 Uiso 0.30 1 calc PR B 2
C1Z C 0.6227(12) 0.7205(9) 0.0448(6) 0.045(5) Uiso 0.368(18) 1 d PD B 2
H1Z H 0.6038 0.6815 0.0154 0.053 Uiso 0.30 1 calc PR B 2
C6Z C 0.6269(11) 0.7156(6) 0.1072(5) 0.025(4) Uiso 0.368(18) 1 d PD B 2
C7Z C 0.6048(13) 0.6563(7) 0.1325(7) 0.044(5) Uiso 0.368(18) 1 d PD B 2
H7Z H 0.5843 0.6150 0.1067 0.052 Uiso 0.30 1 calc PR B 2
C3Z C 0.6687(13) 0.8417(9) 0.0675(8) 0.051(5) Uiso 0.368(18) 1 d PD B 2
H3Z H 0.6792 0.8840 0.0549 0.062 Uiso 0.30 1 calc PR B 2
O1I O 0.7574(2) -0.0074(3) 0.52221(18) 0.0556(12) Uani 1 1 d . . .
H1I H 0.7606 0.0353 0.5282 0.067 Uiso 1 1 calc R . .
C1I C 0.7724(4) -0.0334(4) 0.4613(3) 0.0544(16) Uani 1 1 d . . .
H1I1 H 0.7516 -0.0044 0.4358 0.082 Uiso 1 1 calc R . .
H1I2 H 0.7464 -0.0799 0.4497 0.082 Uiso 1 1 calc R . .
H1I3 H 0.8296 -0.0343 0.4558 0.082 Uiso 1 1 calc R . .

loop_
_atom_site_aniso_label
_atom_site_aniso_U_11
_atom_site_aniso_U_22
_atom_site_aniso_U_33
_atom_site_aniso_U_23
_atom_site_aniso_U_13
_atom_site_aniso_U_12
O7A 0.0156(13) 0.0342(17) 0.0238(15) 0.0131(12) 0.0024(12) 0.0043(11)
O4B 0.0141(13) 0.0352(16) 0.0189(14) 0.0094(11) -0.0020(11) 0.0033(11)
O4A 0.0210(14) 0.0315(16) 0.0205(14) 0.0067(12) -0.0047(12) -0.0009(12)
O8A 0.0201(14) 0.0341(16) 0.0162(13) 0.0123(12) 0.0003(11) 0.0023(12)
O10A 0.0222(14) 0.0325(16) 0.0199(14) 0.0110(12) -0.0004(12) 0.0067(12)
O1B 0.0238(15) 0.0333(17) 0.0212(14) 0.0071(12) 0.0009(12) 0.0114(12)
O9B 0.0238(15) 0.0341(17) 0.0166(13) 0.0071(12) -0.0012(12) -0.0031(12)
O12A 0.0272(15) 0.0317(16) 0.0176(14) 0.0069(11) -0.0017(12) 0.0077(12)
O9A 0.0180(14) 0.0413(18) 0.0192(14) 0.0096(12) 0.0002(12) 0.0089(12)
O8B 0.0204(14) 0.0344(17) 0.0241(15) 0.0122(12) -0.0057(12) -0.0036(12)
O3A 0.0124(13) 0.0358(17) 0.0207(14) 0.0070(12) -0.0053(11) 0.0043(11)
O12B 0.0132(13) 0.0371(17) 0.0206(14) 0.0057(12) 0.0010(11) 0.0033(12)
O5B 0.0176(14) 0.0380(17) 0.0203(14) 0.0145(12) -0.0014(12) 0.0059(12)
O6B 0.0156(14) 0.0454(19) 0.0196(14) 0.0116(13) 0.0004(12) 0.0035(12)
O11A 0.0249(15) 0.0317(16) 0.0236(15) 0.0098(12) 0.0044(13) 0.0106(12)
O5A 0.0248(15) 0.0351(17) 0.0247(15) 0.0077(13) -0.0086(13) -0.0081(13)
O7B 0.0243(15) 0.0461(19) 0.0160(14) 0.0125(13) -0.0031(12) -0.0044(13)
O3B 0.0344(18) 0.045(2) 0.0195(15) 0.0111(13) 0.0020(14) 0.0195(15)
O1E 0.0268(16) 0.046(2) 0.0190(14) 0.0100(13) -0.0025(13) 0.0028(14)
O1A 0.0200(14) 0.0382(18) 0.0214(14) 0.0004(12) -0.0039(12) 0.0114(13)
N2F 0.0167(16) 0.038(2) 0.0208(17) 0.0123(15) -0.0003(14) 0.0034(14)
O6A 0.0274(16) 0.0409(19) 0.0187(14) 0.0080(13) -0.0016(13) -0.0094(14)
N2E 0.0161(16) 0.035(2) 0.0200(17) 0.0099(14) 0.0006(14) 0.0008(14)
O2B 0.0365(18) 0.0353(18) 0.0237(15) 0.0091(13) 0.0065(14) 0.0162(14)
O10B 0.0170(14) 0.0390(18) 0.0222(14) 0.0053(12) 0.0029(12) -0.0004(12)
N1E 0.0166(16) 0.0309(19) 0.0204(17) 0.0056(14) -0.0013(14) 0.0029(14)
N1F 0.0138(16) 0.034(2) 0.0237(18) 0.0088(15) 0.0001(14) 0.0012(14)
O1F 0.0264(16) 0.051(2) 0.0218(15) 0.0141(14) 0.0014(13) 0.0065(14)
O11B 0.0200(15) 0.0403(19) 0.0321(17) -0.0029(14) 0.0053(14) 0.0022(13)
C12F 0.0094(16) 0.0233(19) 0.0133(17) 0.0071(14) -0.0020(14) 0.0041(14)
C12E 0.0095(16) 0.0222(19) 0.0135(17) 0.0057(14) 0.0000(14) 0.0001(14)
C17B 0.0135(18) 0.035(2) 0.0166(19) 0.0060(16) -0.0013(15) 0.0028(16)
C16B 0.0102(17) 0.036(2) 0.0174(19) 0.0096(16) -0.0054(15) -0.0023(16)
C12A 0.0161(18) 0.023(2) 0.0215(19) 0.0066(15) -0.0014(16) 0.0054(15)
C7A 0.0159(18) 0.032(2) 0.0186(19) 0.0064(16) -0.0030(16) 0.0070(16)
C24A 0.0145(18) 0.031(2) 0.0193(19) 0.0082(16) -0.0009(16) 0.0016(16)
C9B 0.022(2) 0.028(2) 0.0112(17) 0.0064(15) -0.0011(16) 0.0056(16)
C22B 0.0149(18) 0.026(2) 0.0221(19) 0.0067(16) 0.0005(16) -0.0017(15)
C26B 0.0167(19) 0.029(2) 0.0157(18) 0.0048(15) 0.0006(16) 0.0016(16)
C5A 0.0165(19) 0.029(2) 0.0186(19) 0.0078(15) -0.0046(16) 0.0004(16)
O2A 0.0193(15) 0.0405(19) 0.0334(18) -0.0087(14) -0.0087(14) 0.0055(13)
C19A 0.0195(19) 0.024(2) 0.0159(18) 0.0064(15) -0.0022(16) -0.0007(15)
C13A 0.0133(17) 0.029(2) 0.020(2) 0.0057(16) -0.0007(16) 0.0068(15)
C11E 0.0123(17) 0.032(2) 0.023(2) 0.0089(16) -0.0005(16) 0.0048(16)
C3B 0.0158(18) 0.033(2) 0.0193(19) 0.0071(16) 0.0012(16) 0.0041(16)
C2B 0.0170(19) 0.026(2) 0.028(2) 0.0035(17) 0.0080(17) 0.0066(16)
C1A 0.0154(19) 0.029(2) 0.021(2) 0.0042(16) 0.0002(16) 0.0070(16)
C3A 0.0134(18) 0.031(2) 0.0186(19) 0.0085(16) -0.0047(16) 0.0013(16)
C25A 0.0100(17) 0.032(2) 0.0187(19) 0.0076(16) 0.0009(15) 0.0004(15)
C1B 0.0105(17) 0.032(2) 0.0204(19) 0.0036(16) 0.0010(16) 0.0009(15)
C26A 0.0167(18) 0.030(2) 0.021(2) 0.0064(16) -0.0028(16) 0.0052(16)
C16A 0.025(2) 0.026(2) 0.0159(18) 0.0065(15) 0.0000(17) -0.0022(16)
C12B 0.021(2) 0.027(2) 0.0140(17) 0.0057(15) 0.0006(16) 0.0088(16)
C6A 0.0121(18) 0.030(2) 0.0177(18) 0.0100(15) -0.0008(15) 0.0012(15)
C10A 0.0164(18) 0.034(2) 0.0188(19) 0.0079(16) 0.0000(16) 0.0023(16)
C27A 0.0066(16) 0.028(2) 0.023(2) 0.0053(16) 0.0004(15) 0.0010(14)
C9A 0.0155(18) 0.030(2) 0.025(2) 0.0071(17) -0.0049(17) 0.0000(16)
C4B 0.0139(18) 0.027(2) 0.023(2) 0.0056(16) 0.0020(16) -0.0007(15)
C11F 0.0141(18) 0.034(2) 0.023(2) 0.0096(17) -0.0026(16) 0.0024(16)
C8A 0.0161(18) 0.029(2) 0.021(2) 0.0035(16) -0.0082(16) 0.0044(16)
C15A 0.0149(18) 0.026(2) 0.0136(17) 0.0048(14) -0.0003(15) -0.0013(15)
C21B 0.0110(17) 0.034(2) 0.0174(19) 0.0055(16) -0.0003(15) 0.0039(15)
C14A 0.0193(19) 0.026(2) 0.0189(19) 0.0043(15) -0.0027(16) 0.0027(16)
C19B 0.0124(18) 0.037(2) 0.022(2) 0.0097(17) -0.0003(16) 0.0054(16)
C13E 0.020(2) 0.037(2) 0.022(2) 0.0087(17) -0.0009(17) 0.0015(17)
C23A 0.0158(18) 0.029(2) 0.0171(19) 0.0065(16) 0.0020(16) 0.0071(15)
C11A 0.0151(18) 0.025(2) 0.023(2) 0.0031(16) -0.0018(16) 0.0041(15)
C5B 0.0141(18) 0.023(2) 0.023(2) 0.0019(15) 0.0015(16) -0.0007(15)
C18B 0.0128(17) 0.034(2) 0.020(2) 0.0087(16) 0.0006(16) 0.0067(16)
C28A 0.0146(18) 0.029(2) 0.0191(19) 0.0048(15) -0.0026(16) 0.0025(15)
C2A 0.018(2) 0.030(2) 0.021(2) 0.0059(16) -0.0051(17) 0.0023(16)
C15B 0.0143(18) 0.042(3) 0.0180(19) 0.0128(17) 0.0003(16) 0.0054(17)
C25B 0.0156(18) 0.029(2) 0.0164(18) 0.0085(15) -0.0008(15) 0.0037(16)
C48A 0.025(2) 0.042(3) 0.028(2) 0.0144(19) 0.0065(19) 0.0059(19)
C24B 0.0147(18) 0.031(2) 0.022(2) 0.0100(16) 0.0042(16) 0.0024(16)
C22A 0.0107(17) 0.035(2) 0.0182(19) 0.0088(16) -0.0010(15) 0.0045(15)
C27B 0.0152(18) 0.031(2) 0.0171(18) 0.0105(16) 0.0002(16) 0.0034(16)
C42B 0.028(2) 0.040(3) 0.021(2) 0.0091(18) -0.0029(18) 0.0070(19)
C11B 0.0178(19) 0.031(2) 0.0154(18) 0.0048(15) -0.0004(16) 0.0074(16)
C14B 0.019(2) 0.041(3) 0.022(2) 0.0099(18) -0.0022(17) 0.0108(17)
C28B 0.0165(19) 0.029(2) 0.0197(19) 0.0080(16) 0.0029(16) 0.0004(16)
C10F 0.023(2) 0.046(3) 0.022(2) 0.0072(19) -0.0004(18) -0.0035(19)
C1F 0.0156(19) 0.041(3) 0.024(2) 0.0071(18) 0.0000(17) 0.0006(18)
C15F 0.0144(19) 0.033(2) 0.037(2) 0.0088(19) -0.0074(18) 0.0052(17)
C1E 0.023(2) 0.043(3) 0.019(2) 0.0052(18) -0.0032(18) 0.0117(19)
C23B 0.0172(19) 0.030(2) 0.0196(19) 0.0057(16) 0.0022(16) 0.0018(16)
C15E 0.0142(19) 0.037(2) 0.032(2) 0.0073(19) 0.0067(18) -0.0017(17)
C2E 0.0168(19) 0.035(2) 0.022(2) 0.0060(17) -0.0017(17) 0.0055(17)
C21A 0.019(2) 0.037(2) 0.0160(19) 0.0082(16) 0.0000(16) 0.0024(17)
C4F 0.036(3) 0.032(2) 0.025(2) 0.0046(18) -0.008(2) 0.0021(19)
C4A 0.0115(17) 0.028(2) 0.0214(19) 0.0084(16) -0.0019(16) 0.0036(15)
N3F 0.026(2) 0.051(3) 0.040(2) 0.019(2) -0.0025(18) 0.0075(18)
C6B 0.0146(18) 0.033(2) 0.0189(19) 0.0052(16) 0.0021(16) 0.0005(16)
C3F 0.0179(19) 0.029(2) 0.027(2) 0.0052(17) -0.0048(17) -0.0017(16)
C20B 0.0150(18) 0.034(2) 0.0173(19) 0.0076(16) -0.0004(16) 0.0058(16)
C14F 0.018(2) 0.038(3) 0.032(2) 0.0101(19) 0.0011(18) 0.0045(18)
C7B 0.0186(19) 0.033(2) 0.0153(18) 0.0076(16) -0.0032(16) 0.0027(16)
N3E 0.027(2) 0.051(3) 0.036(2) 0.0172(19) 0.0034(18) 0.0045(18)
C13F 0.021(2) 0.035(2) 0.027(2) 0.0097(18) -0.0004(18) 0.0031(17)
C2F 0.0164(19) 0.035(2) 0.025(2) 0.0061(17) -0.0039(17) 0.0002(17)
C13B 0.020(2) 0.025(2) 0.0164(18) 0.0023(15) -0.0006(16) 0.0024(16)
C47B 0.023(2) 0.035(2) 0.020(2) 0.0092(17) 0.0035(17) 0.0011(17)
C4E 0.034(2) 0.034(3) 0.027(2) 0.0073(18) 0.000(2) 0.0039(19)
C3E 0.021(2) 0.038(3) 0.024(2) 0.0062(18) 0.0000(18) 0.0070(18)
C17A 0.0159(18) 0.024(2) 0.0198(19) 0.0069(15) -0.0040(16) 0.0036(15)
C41A 0.027(2) 0.034(2) 0.023(2) 0.0022(17) 0.0005(18) -0.0028(18)
C10B 0.0143(18) 0.031(2) 0.024(2) 0.0116(17) -0.0001(16) 0.0020(16)
C14E 0.020(2) 0.035(3) 0.031(2) 0.0056(19) -0.0043(19) 0.0031(18)
C47A 0.020(2) 0.033(2) 0.025(2) 0.0100(17) 0.0010(17) 0.0042(17)
C10E 0.027(2) 0.046(3) 0.019(2) 0.0027(18) -0.0071(18) 0.012(2)
C29A 0.027(2) 0.031(2) 0.021(2) 0.0087(17) -0.0053(18) 0.0037(18)
C8E 0.026(2) 0.038(3) 0.029(2) 0.0019(19) -0.0007(19) 0.0069(19)
C36A 0.031(2) 0.034(3) 0.023(2) 0.0062(18) -0.0044(19) 0.0010(19)
C8B 0.020(2) 0.026(2) 0.0158(18) 0.0030(15) -0.0016(16) 0.0073(16)
C35B 0.037(3) 0.048(3) 0.026(2) 0.004(2) -0.006(2) 0.021(2)
C9E 0.033(3) 0.046(3) 0.024(2) 0.0001(19) -0.007(2) 0.005(2)
C18A 0.0168(19) 0.029(2) 0.0175(18) 0.0040(15) -0.0023(16) -0.0015(16)
C41B 0.0177(19) 0.037(2) 0.021(2) 0.0092(17) 0.0039(17) 0.0061(17)
C35A 0.026(2) 0.028(2) 0.0196(19) 0.0069(16) -0.0053(17) 0.0035(17)
C20A 0.0185(19) 0.022(2) 0.0200(19) 0.0047(15) -0.0019(16) 0.0021(15)
C5F 0.046(3) 0.040(3) 0.036(3) 0.013(2) -0.010(2) -0.004(2)
C8F 0.021(2) 0.039(3) 0.032(2) 0.0061(19) -0.0010(19) 0.0009(18)
C9F 0.026(2) 0.045(3) 0.032(2) 0.004(2) 0.006(2) 0.004(2)
C37A 0.034(2) 0.031(2) 0.028(2) 0.0070(18) -0.003(2) 0.0036(19)
C30B 0.048(3) 0.031(3) 0.024(2) 0.0057(18) 0.006(2) 0.010(2)
C5E 0.043(3) 0.037(3) 0.032(2) 0.010(2) 0.003(2) 0.001(2)
C30A 0.035(3) 0.042(3) 0.024(2) 0.0123(19) -0.005(2) -0.004(2)
C48B 0.032(2) 0.043(3) 0.028(2) 0.015(2) 0.006(2) 0.011(2)
C42A 0.053(3) 0.050(3) 0.030(3) 0.002(2) 0.004(3) -0.014(3)
C38A 0.035(3) 0.035(3) 0.030(2) 0.0063(19) -0.003(2) 0.004(2)
C31B 0.061(4) 0.041(3) 0.032(3) 0.009(2) 0.004(3) 0.015(3)
C49A 0.051(3) 0.044(3) 0.052(3) 0.025(3) 0.019(3) 0.007(3)
C29B 0.026(2) 0.030(2) 0.023(2) 0.0060(17) 0.0032(18) 0.0051(17)
C36B 0.073(5) 0.074(5) 0.035(3) -0.004(3) -0.011(3) 0.042(4)
C6F 0.044(3) 0.033(3) 0.049(3) 0.012(2) -0.008(3) 0.007(2)
C7E 0.042(3) 0.036(3) 0.041(3) 0.002(2) -0.008(2) -0.001(2)
C6E 0.046(3) 0.034(3) 0.045(3) 0.011(2) -0.001(3) 0.000(2)
C39A 0.043(3) 0.039(3) 0.034(3) 0.003(2) 0.002(2) 0.004(2)
C49B 0.051(3) 0.056(4) 0.050(3) 0.028(3) 0.012(3) 0.018(3)
C40A 0.047(3) 0.042(3) 0.041(3) -0.005(2) -0.001(3) 0.000(2)
C7F 0.033(3) 0.036(3) 0.046(3) 0.007(2) 0.002(2) 0.004(2)
C44B 0.043(3) 0.067(4) 0.041(3) 0.027(3) -0.001(3) 0.012(3)
C5G 0.027(3) 0.081(5) 0.063(4) 0.021(3) -0.002(3) -0.008(3)
C43B 0.044 0.055 0.038 0.021 -0.004 0.010
C32A 0.046(3) 0.074(4) 0.044(3) 0.023(3) 0.001(3) -0.005(3)
C1G 0.040(3) 0.105(6) 0.072(5) 0.046(5) 0.007(3) 0.004(4)
C9G 0.020(3) 0.096(6) 0.067(4) 0.011(4) -0.012(3) -0.007(3)
C8G 0.017(2) 0.065(4) 0.088(5) 0.017(4) -0.007(3) 0.004(2)
C6G 0.017(2) 0.066(4) 0.077(5) 0.021(3) -0.009(3) -0.004(2)
C32B 0.050(3) 0.044(3) 0.039(3) -0.002(2) 0.005(3) 0.007(3)
C43A 0.066(4) 0.044(3) 0.044(3) 0.005(3) -0.010(3) -0.008(3)
C11G 0.036(3) 0.088(5) 0.077(5) 0.043(4) -0.016(3) -0.014(3)
C31A 0.056(3) 0.043(3) 0.033(3) 0.010(2) -0.001(3) 0.000(3)
C50B 0.045(3) 0.089(5) 0.064(4) 0.051(4) 0.013(3) 0.022(3)
C4G 0.035(3) 0.065(4) 0.082(5) 0.011(4) 0.003(3) 0.002(3)
C10G 0.017(2) 0.059(4) 0.063(4) 0.017(3) -0.008(2) -0.004(2)
C33B 0.100(6) 0.052(4) 0.049(4) -0.002(3) 0.005(4) 0.025(4)
C50A 0.050(3) 0.064(4) 0.060(4) 0.042(3) 0.020(3) 0.014(3)
C14G 0.025(3) 0.109(6) 0.061(4) 0.004(4) -0.004(3) -0.010(3)
C38B 0.076(6) 0.178(12) 0.070(6) -0.061(7) -0.019(5) 0.056(7)
C45B 0.064(4) 0.063(4) 0.075(5) 0.036(4) -0.019(4) -0.001(3)
C7G 0.023(3) 0.075(5) 0.088(5) 0.037(4) -0.005(3) 0.003(3)
C46B 0.075(5) 0.081(5) 0.087(6) 0.055(5) -0.007(4) 0.007(4)
C16G 0.039(3) 0.108(7) 0.082(6) 0.046(5) -0.014(4) -0.006(4)
C51A 0.097(6) 0.056(4) 0.110(7) 0.053(5) 0.055(6) 0.028(4)
C45A 0.205(16) 0.089(8) 0.078(7) 0.008(6) 0.006(8) -0.032(9)
C12G 0.046(4) 0.062(5) 0.119(8) 0.040(5) -0.009(4) -0.002(3)
C34B 0.071(5) 0.066(5) 0.073(5) -0.008(4) 0.008(4) 0.019(4)
C44A 0.198(14) 0.101(7) 0.061(5) -0.020(5) 0.037(7) -0.095(9)
C3G 0.054(4) 0.089(6) 0.063(4) 0.000(4) 0.015(4) -0.006(4)
C33A 0.081(5) 0.081(5) 0.058(4) 0.026(4) -0.006(4) -0.021(4)
C37B 0.079(5) 0.081(5) 0.055(4) -0.010(4) -0.004(4) 0.031(4)
C13G 0.053(4) 0.067(5) 0.108(7) 0.031(5) 0.000(4) 0.005(3)
C15G 0.046(4) 0.149(9) 0.058(5) 0.037(5) -0.010(4) -0.004(5)
C2G 0.057(5) 0.123(8) 0.061(5) 0.027(5) 0.002(4) -0.008(5)
C51B 0.082(6) 0.109(7) 0.105(7) 0.072(6) 0.039(5) 0.054(5)
C52A 0.078(6) 0.104(7) 0.142(9) 0.090(7) 0.046(6) 0.023(5)
C46A 0.105(7) 0.083(6) 0.063(5) -0.020(4) 0.020(5) -0.023(5)
C34A 0.074(6) 0.121(8) 0.075(6) 0.048(5) 0.009(5) -0.001(5)
C52B 0.071(6) 0.209(13) 0.165(12) 0.160(12) 0.024(7) 0.036(7)
C39B 0.084(7) 0.130(10) 0.124(10) -0.036(8) -0.027(7) 0.010(7)
C40B 0.074(8) 0.40(3) 0.23(2) -0.23(2) 0.015(10) 0.003(13)
O1I 0.033(2) 0.092(3) 0.033(2) -0.002(2) -0.0027(17) -0.010(2)
C1I 0.055(4) 0.077(4) 0.034(3) 0.015(3) 0.008(3) 0.015(3)

loop_
_atom_type_symbol
_atom_type_description
_atom_type_scat_dispersion_real
_atom_type_scat_dispersion_imag
_atom_type_scat_source
C C 0.0181 0.0091 'International Tables Vol C Tables 4.2.6.8 and 6.1.1.4'
H H 0.0000 0.0000 'International Tables Vol C Tables 4.2.6.8 and 6.1.1.4'
O O 0.0492 0.0322 'International Tables Vol C Tables 4.2.6.8 and 6.1.1.4'
N N 0.0311 0.0180 'International Tables Vol C Tables 4.2.6.8 and 6.1.1.4'

loop_
_geom_angle_atom_site_label_1
_geom_angle_atom_site_label_2
_geom_angle_atom_site_label_3
_geom_angle
C15A O7A H7A 109.5
C8B O4B H4B 109.3
C8A O4A H4A 109.0
C16A O8A H8A 109.5
C22A O10A H10A 108.9
C1B O1B H1B 109.5
C17B O9B H9B 109.5
C24A O12A H12A 109.5
C17A O9A H9A 109.2
C16B O8B H8B 109.5
C3A O3A H3A 109.5
C24B O12B H12B 109.4
C9B O5B H5B 108.8
C10B O6B H6B 109.5
C23A O11A H11A 109.4
C9A O5A H5A 109.5
C15B O7B H7B 109.5
C3B O3B H3B 109.5
C1A O1A H1A 109.4
N1F N2F C11F 122.1(3)
N1F N2F H2F 119.0
C11F N2F H2F 119.0
C10A O6A H6A 109.5
N1E N2E C11E 122.2(4)
N1E N2E H2E 118.9
C11E N2E H2E 118.9
C2B O2B H2B 109.2
C22B O10B H10B 109.1
N2E N1E C2E 118.1(4)
N2F N1F C2F 117.5(4)
C23B O11B H11B 109.6
C11F C12F C13F 117.1(4)
C11F C12F H12F 121.5
C13F C12F H12F 121.5
C11E C12E C13E 116.5(4)
C11E C12E H12E 121.7
C13E C12E H12E 121.7
O9B C17B C18B 125.8(4)
O9B C17B C16B 114.0(4)
C18B C17B C16B 120.2(4)
O8B C16B C15B 122.0(4)
O8B C16B C17B 117.7(4)
C15B C16B C17B 120.2(4)
C11A C12A C13A 123.6(4)
C11A C12A H1 118.2
C13A C12A H1 118.2
C4A C7A C13A 109.7(3)
C4A C7A C29A 111.3(3)
C13A C7A C29A 113.6(4)
C4A C7A H2 107.3
C13A C7A H2 107.3
C29A C7A H2 107.3
O12A C24A C25A 126.3(4)
O12A C24A C23A 114.4(4)
C25A C24A C23A 119.2(4)
O5B C9B C8B 117.5(4)
O5B C9B C10B 122.2(4)
C8B C9B C10B 120.2(4)
O10B C22B C27B 119.0(4)
O10B C22B C23B 121.0(4)
C27B C22B C23B 119.8(4)
C25B C26B C27B 123.0(4)
C25B C26B H26B 118.5
C27B C26B H26B 118.5
C6A C5A C4A 122.5(4)
C6A C5A H3 118.8
C4A C5A H3 118.8
C2A O2A H2A 109.5
C20A C19A C18A 123.7(4)
C20A C19A H19A 118.2
C18A C19A H19A 118.2
C8A C13A C12A 117.2(4)
C8A C13A C7A 119.0(4)
C12A C13A C7A 123.8(4)
C12E C11E N2E 118.5(4)
C12E C11E N3E 123.9(4)
N2E C11E N3E 117.6(4)
O3B C3B C2B 114.6(4)
O3B C3B C4B 125.1(4)
C2B C3B C4B 120.2(4)
O2B C2B C1B 118.1(4)
O2B C2B C3B 121.3(4)
C1B C2B C3B 120.6(4)
O1A C1A C2A 120.9(4)
O1A C1A C6A 119.0(4)
C2A C1A C6A 120.0(4)
C2A C3A O3A 116.6(4)
C2A C3A C4A 121.1(4)
O3A C3A C4A 122.3(4)
C24A C25A C26A 118.6(4)
C24A C25A C28A 119.2(4)
C26A C25A C28A 122.2(4)
O1B C1B C2B 119.8(4)
O1B C1B C6B 119.5(4)
C2B C1B C6B 120.7(4)
C27A C26A C25A 122.9(4)
C27A C26A H26A 118.6
C25A C26A H26A 118.6
O8A C16A C17A 122.9(4)
O8A C16A C15A 116.5(4)
C17A C16A C15A 120.5(4)
C11B C12B C13B 122.7(4)
C11B C12B H4 118.7
C13B C12B H4 118.7
C5A C6A C1A 118.7(4)
C5A C6A C28A 121.3(4)
C1A C6A C28A 119.9(4)
O6A C10A C9A 114.0(4)
O6A C10A C11A 125.5(4)
C9A C10A C11A 120.5(4)
C26A C27A C22A 117.6(4)
C26A C27A C21A 123.3(4)
C22A C27A C21A 119.1(4)
O5A C9A C8A 117.8(4)
O5A C9A C10A 121.6(4)
C8A C9A C10A 120.6(4)
C5B C4B C3B 117.3(4)
C5B C4B C7B 123.2(4)
C3B C4B C7B 119.4(4)
C12F C11F N3F 123.2(4)
C12F C11F N2F 119.3(4)
N3F C11F N2F 117.5(4)
O4A C8A C9A 119.9(4)
O4A C8A C13A 119.5(4)
C9A C8A C13A 120.6(4)
O7A C15A C16A 120.7(3)
O7A C15A C20A 118.8(4)
C16A C15A C20A 120.4(4)
C41B C21B C27B 112.2(3)
C41B C21B C18B 113.4(3)
C27B C21B C18B 109.2(3)
C41B C21B H21B 107.2
C27B C21B H21B 107.2
C18B C21B H21B 107.2
C11A C14A C20A 110.3(3)
C11A C14A C35A 114.3(3)
C20A C14A C35A 111.2(3)
C11A C14A H14A 106.9
C20A C14A H14A 106.9
C35A C14A H14A 106.9
C18B C19B C20B 122.9(4)
C18B C19B H19B 118.6
C20B C19B H19B 118.6
C12E C13E C14E 123.5(4)
C12E C13E H13E 118.2
C14E C13E H13E 118.2
O11A C23A C22A 121.7(4)
O11A C23A C24A 117.4(4)
C22A C23A C24A 120.9(4)
C12A C11A C10A 117.5(4)
C12A C11A C14A 122.8(4)
C10A C11A C14A 119.7(4)
C4B C5B C6B 123.7(4)
C4B C5B H5 118.1
C6B C5B H5 118.1
C19B C18B C17B 118.3(4)
C19B C18B C21B 122.6(4)
C17B C18B C21B 119.1(4)
C47A C28A C6A 112.2(3)
C47A C28A C25A 112.4(3)
C6A C28A C25A 109.5(3)
C47A C28A H28A 107.5
C6A C28A H28A 107.5
C25A C28A H28A 107.5
O2A C2A C3A 122.9(4)
O2A C2A C1A 116.9(4)
C3A C2A C1A 120.2(4)
C16B C15B O7B 114.4(4)
C16B C15B C20B 121.2(4)
O7B C15B C20B 124.4(4)
C26B C25B C24B 117.5(4)
C26B C25B C28B 120.8(4)
C24B C25B C28B 121.6(4)
C47A C48A C49A 110.7(4)
C47A C48A H48A 109.5
C49A C48A H48A 109.5
C47A C48A H48B 109.5
C49A C48A H48B 109.5
H48A C48A H48B 108.1
O12B C24B C23B 116.4(4)
O12B C24B C25B 122.3(4)
C23B C24B C25B 121.2(4)
C23A C22A O10A 115.3(4)
C23A C22A C27A 120.6(4)
O10A C22A C27A 124.0(4)
C26B C27B C22B 118.3(4)
C26B C27B C21B 121.2(4)
C22B C27B C21B 120.5(4)
C43B C42B C41B 110.6(3)
C43B C42B H42A 109.5
C41B C42B H42A 109.5
C43B C42B H42B 109.5
C41B C42B H42B 109.5
H42A C42B H42B 108.1
C12B C11B C10B 118.3(4)
C12B C11B C14B 121.3(4)
C10B C11B C14B 120.4(4)
C35B C14B C20B 115.5(4)
C35B C14B C11B 111.8(4)
C20B C14B C11B 109.7(4)
C35B C14B H14B 106.4
C20B C14B H14B 106.4
C11B C14B H14B 106.4
C25B C28B C6B 110.1(3)
C25B C28B C47B 111.4(4)
C6B C28B C47B 113.9(4)
C25B C28B H28B 107.0
C6B C28B H28B 107.0
C47B C28B H28B 107.0
C9F C10F C1F 122.7(4)
C9F C10F H10F 118.7
C1F C10F H10F 118.7
O1F C1F C10F 121.8(4)
O1F C1F C2F 120.9(4)
C10F C1F C2F 117.3(4)
N3F C15F C14F 120.8(4)
N3F C15F H15F 119.6
C14F C15F H15F 119.6
O1E C1E C10E 121.6(4)
O1E C1E C2E 121.6(4)
C10E C1E C2E 116.8(4)
O11B C23B C24B 123.1(4)
O11B C23B C22B 116.7(4)
C24B C23B C22B 120.1(4)
C14E C15E N3E 119.6(4)
C14E C15E H15E 120.2
N3E C15E H15E 120.2
N1E C2E C3E 117.1(4)
N1E C2E C1E 123.0(4)
C3E C2E C1E 119.9(4)
C27A C21A C41A 114.2(3)
C27A C21A C18A 110.0(3)
C41A C21A C18A 112.8(4)
C27A C21A H21A 106.4
C41A C21A H21A 106.4
C18A C21A H21A 106.4
C5F C4F C3F 120.2(5)
C5F C4F H4F 119.9
C3F C4F H4F 119.9
C5A C4A C3A 117.5(4)
C5A C4A C7A 121.4(4)
C3A C4A C7A 121.0(4)
C15F N3F C11F 117.3(4)
C5B C6B C1B 117.3(4)
C5B C6B C28B 123.8(4)
C1B C6B C28B 118.9(4)
C8F C3F C4F 118.5(4)
C8F C3F C2F 119.6(4)
C4F C3F C2F 121.9(4)
C19B C20B C15B 117.2(4)
C19B C20B C14B 123.6(4)
C15B C20B C14B 119.1(4)
C13F C14F C15F 117.6(5)
C13F C14F H14F 121.2
C15F C14F H14F 121.2
C4B C7B C13B 110.1(3)
C4B C7B C29B 114.7(3)
C13B C7B C29B 111.5(4)
C4B C7B H6 106.7
C13B C7B H6 106.7
C29B C7B H6 106.7
C15E N3E C11E 117.5(4)
C12F C13F C14F 124.0(4)
C12F C13F H13F 118.0
C14F C13F H13F 118.0
N1F C2F C3F 117.1(4)
N1F C2F C1F 123.7(4)
C3F C2F C1F 119.2(4)
C8B C13B C12B 117.4(4)
C8B C13B C7B 121.2(4)
C12B C13B C7B 121.3(4)
C48B C47B C28B 112.3(4)
C48B C47B H47A 109.1
C28B C47B H47A 109.1
C48B C47B H47B 109.1
C28B C47B H47B 109.1
H47A C47B H47B 107.9
C5E C4E C3E 121.3(5)
C5E C4E H4E 119.4
C3E C4E H4E 119.4
C4E C3E C8E 118.2(4)
C4E C3E C2E 122.8(4)
C8E C3E C2E 118.9(4)
O9A C17A C16A 120.8(4)
O9A C17A C18A 118.4(4)
C16A C17A C18A 120.8(4)
C21A C41A C42A 110.8(4)
C21A C41A H41A 109.5
C42A C41A H41A 109.5
C21A C41A H41B 109.5
C42A C41A H41B 109.5
H41A C41A H41B 108.1
O6B C10B C9B 121.3(4)
O6B C10B C11B 118.5(4)
C9B C10B C11B 120.2(4)
C13E C14E C15E 118.8(4)
C13E C14E H14E 120.6
C15E C14E H14E 120.6
C48A C47A C28A 114.4(4)
C48A C47A H47C 108.7
C28A C47A H47C 108.7
C48A C47A H47D 108.7
C28A C47A H47D 108.7
H47C C47A H47D 107.6
C9E C10E C1E 122.4(4)
C9E C10E H10E 118.8
C1E C10E H10E 118.8
C30A C29A C7A 113.5(4)
C30A C29A H29A 108.9
C7A C29A H29A 108.9
C30A C29A H29B 108.9
C7A C29A H29B 108.9
H29A C29A H29B 107.7
C7E C8E C3E 119.3(5)
C7E C8E C9E 121.6(5)
C3E C8E C9E 119.0(5)
C37A C36A C35A 113.6(4)
C37A C36A H36A 108.8
C35A C36A H36A 108.8
C37A C36A H36B 108.8
C35A C36A H36B 108.8
H36A C36A H36B 107.7
O4B C8B C9B 119.8(4)
O4B C8B C13B 119.0(4)
C9B C8B C13B 121.2(4)
C14B C35B C36B 109.9(4)
C14B C35B H35A 109.7
C36B C35B H35A 109.7
C14B C35B H35B 109.7
C36B C35B H35B 109.7
H35A C35B H35B 108.2
C10E C9E C8E 122.5(4)
C10E C9E H9E 118.7
C8E C9E H9E 118.7
C19A C18A C17A 117.3(4)
C19A C18A C21A 122.7(4)
C17A C18A C21A 120.0(4)
C21B C41B C42B 113.7(4)
C21B C41B H41C 108.8
C42B C41B H41C 108.8
C21B C41B H41D 108.8
C42B C41B H41D 108.8
H41C C41B H41D 107.7
C36A C35A C14A 112.4(3)
C36A C35A H35C 109.1
C14A C35A H35C 109.1
C36A C35A H35D 109.1
C14A C35A H35D 109.1
H35C C35A H35D 107.9
C19A C20A C15A 117.4(4)
C19A C20A C14A 122.3(4)
C15A C20A C14A 120.4(4)
C6F C5F C4F 121.0(5)
C6F C5F H5F 119.5
C4F C5F H5F 119.5
C7F C8F C3F 120.6(5)
C7F C8F C9F 120.5(5)
C3F C8F C9F 118.9(5)
C10F C9F C8F 121.9(5)
C10F C9F H9F 119.1
C8F C9F H9F 119.1
C36A C37A C38A 113.0(4)
C36A C37A H37A 109.0
C38A C37A H37A 109.0
C36A C37A H37B 109.0
C38A C37A H37B 109.0
H37A C37A H37B 107.8
C31B C30B C29B 114.3(4)
C31B C30B H30A 108.7
C29B C30B H30A 108.7
C31B C30B H30B 108.7
C29B C30B H30B 108.7
H30A C30B H30B 107.6
C4E C5E C6E 120.5(5)
C4E C5E H5E 119.7
C6E C5E H5E 119.7
C31A C30A C29A 113.4(4)
C31A C30A H30C 108.9
C29A C30A H30C 108.9
C31A C30A H30D 108.9
C29A C30A H30D 108.9
H30C C30A H30D 107.7
C49B C48B C47B 114.9(5)
C49B C48B H48C 108.5
C47B C48B H48C 108.5
C49B C48B H48D 108.5
C47B C48B H48D 108.5
H48C C48B H48D 107.5
C43A C42A C41A 113.5(5)
C43A C42A H42C 108.9
C41A C42A H42C 108.9
C43A C42A H42D 108.9
C41A C42A H42D 108.9
H42C C42A H42D 107.7
C39A C38A C37A 113.8(4)
C39A C38A H38A 108.8
C37A C38A H38A 108.8
C39A C38A H38B 108.8
C37A C38A H38B 108.8
H38A C38A H38B 107.7
C30B C31B C32B 112.3(5)
C30B C31B H31A 109.1
C32B C31B H31A 109.1
C30B C31B H31B 109.1
C32B C31B H31B 109.1
H31A C31B H31B 107.9
C50A C49A C48A 114.8(5)
C50A C49A H49A 108.6
C48A C49A H49A 108.6
C50A C49A H49B 108.6
C48A C49A H49B 108.6
H49A C49A H49B 107.5
C7B C29B C30B 112.4(4)
C7B C29B H29C 109.1
C30B C29B H29C 109.1
C7B C29B H29D 109.1
C30B C29B H29D 109.1
H29C C29B H29D 107.9
C37B C36B C35B 116.4(6)
C37B C36B H36C 108.2
C35B C36B H36C 108.2
C37B C36B H36D 108.2
C35B C36B H36D 108.2
H36C C36B H36D 107.3
C5F C6F C7F 119.1(5)
C5F C6F H6F 120.4
C7F C6F H6F 120.4
C6E C7E C8E 121.8(5)
C6E C7E H7E 119.1
C8E C7E H7E 119.1
C7E C6E C5E 118.9(5)
C7E C6E H6E 120.6
C5E C6E H6E 120.6
C38A C39A C40A 112.1(5)
C38A C39A H39A 109.2
C40A C39A H39A 109.2
C38A C39A H39B 109.2
C40A C39A H39B 109.2
H39A C39A H39B 107.9
C48B C49B C50B 115.3(6)
C48B C49B H49C 108.4
C50B C49B H49C 108.4
C48B C49B H49D 108.4
C50B C49B H49D 108.4
H49C C49B H49D 107.5
C39A C40A H40A 109.5
C39A C40A H40B 109.5
H40A C40A H40B 109.5
C39A C40A H40C 109.5
H40A C40A H40C 109.5
H40B C40A H40C 109.5
C8F C7F C6F 120.6(5)
C8F C7F H7F 119.7
C6F C7F H7F 119.7
C43B C44B C45B 112.4(5)
C43B C44B H44A 109.1
C45B C44B H44A 109.1
C43B C44B H44B 109.1
C45B C44B H44B 109.1
H44A C44B H44B 107.9
C9H C10H C11H 117.9(8)
C9H C10H C5H 122.8(7)
C11H C10H C5H 119.3(7)
C5H C6H C7H 118.8(8)
C5H C6H C1H 113.9(6)
C7H C6H C1H 127.2(9)
C4G C5G C10G 120.7(7)
C4G C5G C6G 120.6(7)
C10G C5G C6G 118.7(7)
C4H C5H C6H 125.2(6)
C4H C5H C10H 118.0(6)
C6H C5H C10H 116.4(5)
C44B C43B C42B 114.9(3)
C44B C43B H43A 108.5
C42B C43B H43A 108.5
C44B C43B H43B 108.5
C42B C43B H43B 108.5
H43A C43B H43B 107.5
C33A C32A C31A 112.5(6)
C33A C32A H32A 109.1
C31A C32A H32A 109.1
C33A C32A H32B 109.1
C31A C32A H32B 109.1
H32A C32A H32B 107.8
C2G C1G C6G 123.1(8)
C2G C1G H1G 118.4
C6G C1G H1G 118.4
C14G C9G C10G 120.8(8)
C14G C9G C8G 121.5(8)
C10G C9G C8G 117.7(7)
C7G C8G C9G 120.7(7)
C7G C8G H8G 119.7
C9G C8G H8G 119.7
C1G C6G C7G 124.8(7)
C1G C6G C5G 116.9(7)
C7G C6G C5G 118.2(7)
C33B C32B C31B 114.3(5)
C33B C32B H32C 108.7
C31B C32B H32C 108.7
C33B C32B H32D 108.7
C31B C32B H32D 108.7
H32C C32B H32D 107.6
C44A C43A C42A 117.3(6)
C44A C43A H43C 108.0
C42A C43A H43C 108.0
C44A C43A H43D 108.0
C42A C43A H43D 108.0
H43C C43A H43D 107.2
C16G C11G C10G 121.7(9)
C16G C11G C12G 119.7(8)
C10G C11G C12G 118.7(8)
C14H C9H C10H 121.1(9)
C14H C9H C8H 120.4(9)
C10H C9H C8H 118.6(7)
C30A C31A C32A 115.1(5)
C30A C31A H31C 108.5
C32A C31A H31C 108.5
C30A C31A H31D 108.5
C32A C31A H31D 108.5
H31C C31A H31D 107.5
C12H C11H C16H 118.6(10)
C12H C11H C10H 119.6(8)
C16H C11H C10H 121.8(9)
C49B C50B C51B 114.2(7)
C49B C50B H50A 108.7
C51B C50B H50A 108.7
C49B C50B H50B 108.7
C51B C50B H50B 108.7
H50A C50B H50B 107.6
C9H C14H C15H 120.6(9)
C9H C14H H14H 119.7
C15H C14H H14H 119.7
C5G C4G C3G 119.6(8)
C5G C4G C13G 119.1(8)
C3G C4G C13G 121.2(8)
C12H C13H C4H 120.9(11)
C12H C13H H13H 119.6
C4H C13H H13H 119.6
C11G C10G C9G 118.2(7)
C11G C10G C5G 120.2(7)
C9G C10G C5G 121.5(7)
C32B C33B C34B 114.2(7)
C32B C33B H33A 108.7
C34B C33B H33A 108.7
C32B C33B H33B 108.7
C34B C33B H33B 108.7
H33A C33B H33B 107.6
C7H C8H C9H 118.6(8)
C7H C8H H8H 120.7
C9H C8H H8H 120.7
C49A C50A C51A 112.2(6)
C49A C50A H50C 109.2
C51A C50A H50C 109.2
C49A C50A H50D 109.2
C51A C50A H50D 109.2
H50C C50A H50D 107.9
C14H C15H C16H 120.6(9)
C14H C15H H15H 119.7
C16H C15H H15H 119.7
C9G C14G C15G 119.8(9)
C9G C14G H14G 120.1
C15G C14G H14G 120.1
C39B C38B C37B 111.9(12)
C39B C38B H38C 109.2
C37B C38B H38C 109.2
C39B C38B H38D 109.2
C37B C38B H38D 109.2
H38C C38B H38D 107.9
C46B C45B C44B 113.4(7)
C46B C45B H45A 108.9
C44B C45B H45A 108.9
C46B C45B H45B 108.9
C44B C45B H45B 108.9
H45A C45B H45B 107.7
C13H C12H C11H 120.5(10)
C13H C12H H12H 119.7
C11H C12H H12H 119.7
C2H C1H C6H 122.6(8)
C2H C1H H1H 118.7
C6H C1H H1H 118.7
C8G C7G C6G 123.1(7)
C8G C7G H7G 118.5
C6G C7G H7G 118.5
C45B C46B H46A 109.5
C45B C46B H46B 109.5
H46A C46B H46B 109.5
C45B C46B H46C 109.5
H46A C46B H46C 109.5
H46B C46B H46C 109.5
C11H C16H C15H 118.0(9)
C11H C16H H16H 121.0
C15H C16H H16H 121.0
C11G C16G C15G 118.2(8)
C11G C16G H16G 120.9
C15G C16G H16G 120.9
C8H C7H C6H 124.7(9)
C8H C7H H7H 117.7
C6H C7H H7H 117.6
C4H C3H C2H 116.8(10)
C4H C3H H3H 121.6
C2H C3H H3H 121.6
C50A C51A C52A 111.4(8)
C50A C51A H51A 109.4
C52A C51A H51A 109.4
C50A C51A H51B 109.4
C52A C51A H51B 109.4
H51A C51A H51B 108.0
C5H C4H C13H 121.3(10)
C5H C4H C3H 120.2(10)
C13H C4H C3H 118.1(11)
C46A C45A C44A 123.1(10)
C46A C45A H45C 106.6
C44A C45A H45C 106.6
C46A C45A H45D 106.6
C44A C45A H45D 106.6
H45C C45A H45D 106.5
C13G C12G C11G 120.9(8)
C13G C12G H12G 119.5
C11G C12G H12G 119.5
C33B C34B H34A 109.5
C33B C34B H34B 109.5
H34A C34B H34B 109.5
C33B C34B H34C 109.5
H34A C34B H34C 109.5
H34B C34B H34C 109.5
C45A C44A C43A 125.7(9)
C45A C44A H44C 105.9
C43A C44A H44C 105.9
C45A C44A H44D 105.9
C43A C44A H44D 105.9
H44C C44A H44D 106.2
C2G C3G C4G 118.3(8)
C2G C3G H3G 120.9
C4G C3G H3G 120.9
C34A C33A C32A 112.4(8)
C34A C33A H33C 109.1
C32A C33A H33C 109.1
C34A C33A H33D 109.1
C32A C33A H33D 109.1
H33C C33A H33D 107.9
C36B C37B C38B 112.8(9)
C36B C37B H37C 109.0
C38B C37B H37C 109.0
C36B C37B H37D 109.0
C38B C37B H37D 109.0
H37C C37B H37D 107.8
C12G C13G C4G 120.3(9)
C12G C13G H13G 119.9
C4G C13G H13G 119.9
C14G C15G C16G 121.3(8)
C14G C15G H15G 119.4
C16G C15G H15G 119.4
C1G C2G C3G 121.4(8)
C1G C2G H2G 119.3
C3G C2G H2G 119.3
C1H C2H C3H 121.0(10)
C1H C2H H2H 119.5
C3H C2H H2H 119.5
C1J O1J H2J 111.4
H1J O1J H2J 133.0
C2L O2L H2L 109.5
C50B C51B C52B 110.1(10)
C50B C51B H51C 109.6
C52B C51B H51C 109.6
C50B C51B H51D 109.6
C52B C51B H51D 109.6
H51C C51B H51D 108.1
C51A C52A H52A 109.5
C51A C52A H52B 109.5
H52A C52A H52B 109.5
C51A C52A H52C 109.5
H52A C52A H52C 109.5
H52B C52A H52C 109.5
C45A C46A H46D 109.5
C45A C46A H46E 109.5
H46D C46A H46E 109.5
C45A C46A H46F 109.5
H46D C46A H46F 109.5
H46E C46A H46F 109.5
C33A C34A H34D 109.5
C33A C34A H34E 109.5
H34D C34A H34E 109.5
C33A C34A H34F 109.5
H34D C34A H34F 109.5
H34E C34A H34F 109.5
C51B C52B H52D 109.5
C51B C52B H52E 109.5
H52D C52B H52E 109.5
C51B C52B H52F 109.5
H52D C52B H52F 109.5
H52E C52B H52F 109.5
C38B C39B C40B 111.4(17)
C38B C39B H39C 109.4
C40B C39B H39C 109.4
C38B C39B H39D 109.4
C40B C39B H39D 109.4
H39C C39B H39D 108.0
C39B C40B H40D 111.8
C39B C40B H40E 106.6
H40D C40B H40E 110.5
C39B C40B H40F 108.0
H40D C40B H40F 113.4
H40E C40B H40F 106.1
C2J O2J H2J 109.6
C2K O2K H2K 109.5
O2K C2K H2K1 109.5
O2K C2K H2K2 109.5
H2K1 C2K H2K2 109.5
O2K C2K H2K3 109.5
H2K1 C2K H2K3 109.5
H2K2 C2K H2K3 109.5
O2J C2J H2J1 109.5
O2J C2J H2J2 109.5
H2J1 C2J H2J2 109.5
O2J C2J H2J3 109.5
H2J1 C2J H2J3 109.5
H2J2 C2J H2J3 109.5
O2L C2L H2L1 109.5
O2L C2L H2L2 109.5
H2L1 C2L H2L2 109.5
O2L C2L H2L3 109.5
H2L1 C2L H2L3 109.5
H2L2 C2L H2L3 109.5
C11Z C10Z C5Z 121.4(9)
C11Z C10Z C9Z 119.0(9)
C5Z C10Z C9Z 119.6(9)
C16Z C15Z C14Z 122.3(11)
C16Z C15Z H15Z 118.9
C14Z C15Z H15Z 118.9
C13Z C4Z C3Z 115.6(14)
C13Z C4Z C5Z 123.7(12)
C3Z C4Z C5Z 120.6(11)
C7Z C8Z C9Z 122.9(11)
C7Z C8Z H8Z 118.6
C9Z C8Z H8Z 118.6
C10Z C11Z C16Z 124.1(11)
C10Z C11Z C12Z 123.9(10)
C16Z C11Z C12Z 112.0(12)
C8Z C9Z C14Z 123.4(11)
C8Z C9Z C10Z 117.9(9)
C14Z C9Z C10Z 118.6(10)
C15Z C16Z C11Z 116.3(10)
C15Z C16Z H16Z 121.9
C11Z C16Z H16Z 121.9
C3Z C2Z C1Z 122.0(11)
C3Z C2Z H2Z 119.0
C1Z C2Z H2Z 119.0
C15Z C14Z C9Z 119.6(11)
C15Z C14Z H14Z 120.2
C9Z C14Z H14Z 120.2
C6Z C5Z C10Z 122.3(9)
C6Z C5Z C4Z 122.4(10)
C10Z C5Z C4Z 114.6(9)
C13Z C12Z C11Z 115.1(11)
C13Z C12Z H12Z 122.5
C11Z C12Z H12Z 122.5
C4Z C13Z C12Z 121.1(13)
C4Z C13Z H13Z 119.5
C12Z C13Z H13Z 119.5
C2Z C1Z C6Z 121.2(11)
C2Z C1Z H1Z 119.4
C6Z C1Z H1Z 119.4
C5Z C6Z C1Z 116.2(9)
C5Z C6Z C7Z 116.8(10)
C1Z C6Z C7Z 127.0(11)
C8Z C7Z C6Z 120.3(11)
C8Z C7Z H7Z 119.8
C6Z C7Z H7Z 119.8
C2Z C3Z C4Z 117.0(11)
C2Z C3Z H3Z 121.5
C4Z C3Z H3Z 121.5
C1I O1I H1I 109.5
O1I C1I H1I1 109.5
O1I C1I H1I2 109.5
H1I1 C1I H1I2 109.5
O1I C1I H1I3 109.5
H1I1 C1I H1I3 109.5
H1I2 C1I H1I3 109.5

loop_
_geom_bond_atom_site_label_1
_geom_bond_atom_site_label_2
_geom_bond_distance
O7A C15A 1.370(5)
O7A H7A 0.8400
O4B C8B 1.373(5)
O4B H4B 0.8426
O4A C8A 1.374(5)
O4A H4A 0.8480
O8A C16A 1.381(5)
O8A H8A 0.8400
O10A C22A 1.390(5)
O10A H10A 0.8515
O1B C1B 1.377(5)
O1B H1B 0.8400
O9B C17B 1.374(5)
O9B H9B 0.8400
O12A C24A 1.362(5)
O12A H12A 0.8400
O9A C17A 1.375(5)
O9A H9A 0.8444
O8B C16B 1.363(5)
O8B H8B 0.8400
O3A C3A 1.393(5)
O3A H3A 0.8400
O12B C24B 1.387(5)
O12B H12B 0.8397
O5B C9B 1.377(5)
O5B H5B 0.8487
O6B C10B 1.370(5)
O6B H6B 0.8400
O11A C23A 1.364(5)
O11A H11A 0.8392
O5A C9A 1.368(5)
O5A H5A 0.8400
O7B C15B 1.391(5)
O7B H7B 0.8400
O3B C3B 1.368(5)
O3B H3B 0.8400
O1E C1E 1.264(6)
O1A C1A 1.375(5)
O1A H1A 0.8420
N2F N1F 1.313(5)
N2F C11F 1.397(6)
N2F H2F 0.8800
O6A C10A 1.370(5)
O6A H6A 0.8400
N2E N1E 1.314(5)
N2E C11E 1.395(6)
N2E H2E 0.8800
O2B C2B 1.369(6)
O2B H2B 0.8407
O10B C22B 1.369(5)
O10B H10B 0.8445
N1E C2E 1.342(6)
N1F C2F 1.334(6)
O1F C1F 1.256(6)
O11B C23B 1.359(5)
O11B H11B 0.8407
C12F C11F 1.340(6)
C12F C13F 1.350(6)
C12F H12F 0.9500
C12E C11E 1.341(6)
C12E C13E 1.353(6)
C12E H12E 0.9500
C17B C18B 1.393(6)
C17B C16B 1.398(6)
C16B C15B 1.381(6)
C12A C11A 1.389(6)
C12A C13A 1.399(6)
C12A H1 0.9500
C7A C4A 1.524(6)
C7A C13A 1.524(6)
C7A C29A 1.541(6)
C7A H2 1.0000
C24A C25A 1.388(6)
C24A C23A 1.406(6)
C9B C8B 1.389(6)
C9B C10B 1.391(6)
C22B C27B 1.401(6)
C22B C23B 1.407(6)
C26B C25B 1.389(6)
C26B C27B 1.400(6)
C26B H26B 0.9500
C5A C6A 1.388(6)
C5A C4A 1.399(6)
C5A H3 0.9500
O2A C2A 1.373(5)
O2A H2A 0.8400
C19A C20A 1.387(6)
C19A C18A 1.395(6)
C19A H19A 0.9500
C13A C8A 1.395(6)
C11E N3E 1.398(6)
C3B C2B 1.400(6)
C3B C4B 1.401(6)
C2B C1B 1.381(6)
C1A C2A 1.395(6)
C1A C6A 1.401(6)
C3A C2A 1.386(6)
C3A C4A 1.404(6)
C25A C26A 1.396(6)
C25A C28A 1.543(5)
C1B C6B 1.396(6)
C26A C27A 1.386(6)
C26A H26A 0.9500
C16A C17A 1.387(6)
C16A C15A 1.390(6)
C12B C11B 1.392(6)
C12B C13B 1.401(6)
C12B H4 0.9500
C6A C28A 1.535(5)
C10A C9A 1.392(6)
C10A C11A 1.394(6)
C27A C22A 1.398(6)
C27A C21A 1.515(6)
C9A C8A 1.390(6)
C4B C5B 1.386(6)
C4B C7B 1.521(6)
C11F N3F 1.395(6)
C15A C20A 1.409(5)
C21B C41B 1.517(6)
C21B C27B 1.525(6)
C21B C18B 1.540(5)
C21B H21B 1.0000
C14A C11A 1.526(6)
C14A C20A 1.528(6)
C14A C35A 1.540(6)
C14A H14A 1.0000
C19B C18B 1.392(6)
C19B C20B 1.395(6)
C19B H19B 0.9500
C13E C14E 1.375(7)
C13E H13E 0.9500
C23A C22A 1.378(6)
C5B C6B 1.396(6)
C5B H5 0.9500
C28A C47A 1.531(6)
C28A H28A 1.0000
C15B C20B 1.400(6)
C25B C24B 1.404(6)
C25B C28B 1.523(6)
C48A C47A 1.523(6)
C48A C49A 1.531(7)
C48A H48A 0.9900
C48A H48B 0.9900
C24B C23B 1.388(6)
C42B C43B 1.530(5)
C42B C41B 1.540(6)
C42B H42A 0.9900
C42B H42B 0.9900
C11B C10B 1.400(6)
C11B C14B 1.538(6)
C14B C35B 1.518(7)
C14B C20B 1.524(6)
C14B H14B 1.0000
C28B C6B 1.533(6)
C28B C47B 1.535(6)
C28B H28B 1.0000
C10F C9F 1.330(8)
C10F C1F 1.436(7)
C10F H10F 0.9500
C1F C2F 1.466(6)
C15F N3F 1.380(7)
C15F C14F 1.380(7)
C15F H15F 0.9500
C1E C10E 1.455(7)
C1E C2E 1.462(6)
C15E C14E 1.378(7)
C15E N3E 1.384(7)
C15E H15E 0.9500
C2E C3E 1.460(7)
C21A C41A 1.527(6)
C21A C18A 1.529(6)
C21A H21A 1.0000
C4F C5F 1.395(8)
C4F C3F 1.407(6)
C4F H4F 0.9500
C3F C8F 1.404(7)
C3F C2F 1.464(7)
C14F C13F 1.367(7)
C14F H14F 0.9500
O1K C1K 1.397(8)
O1K H1K 0.8400
C7B C13B 1.526(6)
C7B C29B 1.530(6)
C7B H6 1.0000
C13F H13F 0.9500
C13B C8B 1.392(6)
C47B C48B 1.535(6)
C47B H47A 0.9900
C47B H47B 0.9900
C4E C5E 1.380(7)
C4E C3E 1.402(7)
C4E H4E 0.9500
C3E C8E 1.417(7)
C17A C18A 1.402(6)
C41A C42A 1.538(7)
C41A H41A 0.9900
C41A H41B 0.9900
C14E H14E 0.9500
C47A H47C 0.9900
C47A H47D 0.9900
C10E C9E 1.315(8)
C10E H10E 0.9500
C29A C30A 1.540(6)
C29A H29A 0.9900
C29A H29B 0.9900
C8E C7E 1.394(8)
C8E C9E 1.454(7)
C36A C37A 1.508(7)
C36A C35A 1.532(6)
C36A H36A 0.9900
C36A H36B 0.9900
C35B C36B 1.551(7)
C35B H35A 0.9900
C35B H35B 0.9900
C9E H9E 0.9500
C41B H41C 0.9900
C41B H41D 0.9900
C35A H35C 0.9900
C35A H35D 0.9900
C5F C6F 1.387(8)
C5F H5F 0.9500
C8F C7F 1.394(8)
C8F C9F 1.459(7)
C9F H9F 0.9500
C37A C38A 1.528(7)
C37A H37A 0.9900
C37A H37B 0.9900
C30B C31B 1.505(7)
C30B C29B 1.534(6)
C30B H30A 0.9900
C30B H30B 0.9900
C5E C6E 1.393(8)
C5E H5E 0.9500
C30A C31A 1.479(7)
C30A H30C 0.9900
C30A H30D 0.9900
C48B C49B 1.494(8)
C48B H48C 0.9900
C48B H48D 0.9900
C42A C43A 1.492(8)
C42A H42C 0.9900
C42A H42D 0.9900
C38A C39A 1.506(7)
C38A H38A 0.9900
C38A H38B 0.9900
C31B C32B 1.535(8)
C31B H31A 0.9900
C31B H31B 0.9900
C49A C50A 1.518(7)
C49A H49A 0.9900
C49A H49B 0.9900
C29B H29C 0.9900
C29B H29D 0.9900
C36B C37B 1.452(11)
C36B H36C 0.9900
C36B H36D 0.9900
C6F C7F 1.395(8)
C6F H6F 0.9500
C7E C6E 1.382(8)
C7E H7E 0.9500
C6E H6E 0.9500
C39A C40A 1.535(7)
C39A H39A 0.9900
C39A H39B 0.9900
C49B C50B 1.511(9)
C49B H49C 0.9900
C49B H49D 0.9900
C40A H40A 0.9800
C40A H40B 0.9800
C40A H40C 0.9800
C7F H7F 0.9500
C44B C43B 1.522(5)
C44B C45B 1.547(10)
C44B H44A 0.9900
C44B H44B 0.9900
C10H C9H 1.383(11)
C10H C11H 1.421(11)
C10H C5H 1.466(8)
C6H C5H 1.398(8)
C6H C7H 1.406(10)
C6H C1H 1.436(12)
C5G C4G 1.388(11)
C5G C10G 1.420(10)
C5G C6G 1.447(10)
C5H C4H 1.358(12)
C43B H43A 0.9900
C43B H43B 0.9900
C32A C33A 1.519(11)
C32A C31A 1.529(8)
C32A H32A 0.9900
C32A H32B 0.9900
C1G C2G 1.351(13)
C1G C6G 1.381(11)
C1G H1G 0.9500
C9G C14G 1.363(11)
C9G C10G 1.418(11)
C9G C8G 1.437(11)
C8G C7G 1.360(11)
C8G H8G 0.9500
C6G C7G 1.397(11)
C32B C33B 1.479(9)
C32B H32C 0.9900
C32B H32D 0.9900
C43A C44A 1.477(10)
C43A H43C 0.9900
C43A H43D 0.9900
C11G C16G 1.379(12)
C11G C10G 1.413(10)
C11G C12G 1.425(13)
C9H C14H 1.373(11)
C9H C8H 1.420(11)
C31A H31C 0.9900
C31A H31D 0.9900
C11H C12H 1.392(13)
C11H C16H 1.392(12)
C50B C51B 1.527(11)
C50B H50A 0.9900
C50B H50B 0.9900
C14H C15H 1.392(13)
C14H H14H 0.9500
C4G C3G 1.431(12)
C4G C13G 1.439(11)
C13H C12H 1.367(14)
C13H C4H 1.417(14)
C13H H13H 0.9500
C33B C34B 1.512(10)
C33B H33A 0.9900
C33B H33B 0.9900
C1K H1K1 0.9800
C1K H1K2 0.9800
C1K H1K3 0.9800
C8H C7H 1.357(12)
C8H H8H 0.9500
C50A C51A 1.527(10)
C50A H50C 0.9900
C50A H50D 0.9900
C15H C16H 1.396(13)
C15H H15H 0.9500
C14G C15G 1.402(13)
C14G H14G 0.9500
C38B C39B 1.468(18)
C38B C37B 1.557(10)
C38B H38C 0.9900
C38B H38D 0.9900
C45B C46B 1.523(10)
C45B H45A 0.9900
C45B H45B 0.9900
C12H H12H 0.9500
C1H C2H 1.375(13)
C1H H1H 0.9500
C7G H7G 0.9500
C46B H46A 0.9800
C46B H46B 0.9800
C46B H46C 0.9800
C16H H16H 0.9500
C16G C15G 1.408(14)
C16G H16G 0.9500
C7H H7H 0.9500
C3H C4H 1.420(13)
C3H C2H 1.422(14)
C3H H3H 0.9500
C51A C52A 1.538(11)
C51A H51A 0.9900
C51A H51B 0.9900
C45A C46A 1.407(13)
C45A C44A 1.426(9)
C45A H45C 0.9900
C45A H45D 0.9900
C12G C13G 1.381(14)
C12G H12G 0.9500
C34B H34A 0.9800
C34B H34B 0.9800
C34B H34C 0.9800
C44A H44C 0.9900
C44A H44D 0.9900
C3G C2G 1.396(13)
C3G H3G 0.9500
C33A C34A 1.511(11)
C33A H33C 0.9900
C33A H33D 0.9900
C37B H37C 0.9900
C37B H37D 0.9900
C13G H13G 0.9500
C15G H15G 0.9500
C2G H2G 0.9500
C2H H2H 0.9500
O1J C1J 1.404(8)
O1J H1J 0.8400
O1J H2J 0.6953
O2L C2L 1.401(9)
O2L H2L 0.8400
C1J H1J1 0.9800
C1J H1J2 0.9800
C1J H1J3 0.9800
C1L O1L 1.418(8)
C1L H1L1 0.9800
C1L H1L2 0.9800
C1L H1L3 0.9800
O1L H1L 0.8400
C51B C52B 1.537(13)
C51B H51C 0.9900
C51B H51D 0.9900
C52A H52A 0.9800
C52A H52B 0.9800
C52A H52C 0.9800
C46A H46D 0.9800
C46A H46E 0.9800
C46A H46F 0.9800
C34A H34D 0.9800
C34A H34E 0.9800
C34A H34F 0.9800
C52B H52D 0.9800
C52B H52E 0.9800
C52B H52F 0.9800
C39B C40B 1.502(19)
C39B H39C 0.9900
C39B H39D 0.9900
C40B H40D 0.9289
C40B H40E 1.0173
C40B H40F 0.9855
O2J C2J 1.416(10)
O2J H2J 0.8393
O2K C2K 1.397(9)
O2K H2K 0.8400
C2K H2K1 0.9800
C2K H2K2 0.9800
C2K H2K3 0.9800
C2J H2J1 0.9800
C2J H2J2 0.9800
C2J H2J3 0.9800
C2L H2L1 0.9800
C2L H2L2 0.9800
C2L H2L3 0.9800
C10Z C11Z 1.354(13)
C10Z C5Z 1.399(12)
C10Z C9Z 1.413(13)
C15Z C16Z 1.384(14)
C15Z C14Z 1.386(14)
C15Z H15Z 0.9500
C4Z C13Z 1.370(15)
C4Z C3Z 1.410(15)
C4Z C5Z 1.413(14)
C8Z C7Z 1.363(15)
C8Z C9Z 1.378(14)
C8Z H8Z 0.9500
C11Z C16Z 1.387(13)
C11Z C12Z 1.414(15)
C9Z C14Z 1.399(13)
C16Z H16Z 0.9500
C2Z C3Z 1.389(15)
C2Z C1Z 1.401(15)
C2Z H2Z 0.9500
C14Z H14Z 0.9500
C5Z C6Z 1.384(12)
C12Z C13Z 1.390(16)
C12Z H12Z 0.9500
C13Z H13Z 0.9500
C1Z C6Z 1.425(14)
C1Z H1Z 0.9500
C6Z C7Z 1.437(13)
C7Z H7Z 0.9500
C3Z H3Z 0.9500
O1I C1I 1.396(7)
O1I H1I 0.8400
C1I H1I1 0.9800
C1I H1I2 0.9800
C1I H1I3 0.9800

loop_
_geom_torsion_atom_site_label_1
_geom_torsion_atom_site_label_2
_geom_torsion_atom_site_label_3
_geom_torsion_atom_site_label_4
_geom_torsion
C11E N2E N1E C2E 179.9(4)
C11F N2F N1F C2F 180.0(4)
O9B C17B C16B O8B 1.2(5)
C18B C17B C16B O8B -177.3(4)
O9B C17B C16B C15B 179.4(4)
C18B C17B C16B C15B 1.0(6)
C11A C12A C13A C8A 0.1(6)
C11A C12A C13A C7A -177.6(4)
C4A C7A C13A C8A -77.4(5)
C29A C7A C13A C8A 157.4(4)
C4A C7A C13A C12A 100.3(5)
C29A C7A C13A C12A -25.0(6)
C13E C12E C11E N2E 178.9(4)
C13E C12E C11E N3E -2.3(6)
N1E N2E C11E C12E -3.5(6)
N1E N2E C11E N3E 177.6(4)
O3B C3B C2B O2B -3.4(6)
C4B C3B C2B O2B 177.3(4)
O3B C3B C2B C1B 177.6(4)
C4B C3B C2B C1B -1.6(6)
O12A C24A C25A C26A -179.0(4)
C23A C24A C25A C26A -2.4(6)
O12A C24A C25A C28A 2.8(6)
C23A C24A C25A C28A 179.5(4)
O2B C2B C1B O1B 0.9(6)
C3B C2B C1B O1B 179.9(4)
O2B C2B C1B C6B -178.5(4)
C3B C2B C1B C6B 0.5(6)
C24A C25A C26A C27A 1.5(6)
C28A C25A C26A C27A 179.6(4)
C4A C5A C6A C1A 1.1(6)
C4A C5A C6A C28A 179.7(4)
O1A C1A C6A C5A -177.9(4)
C2A C1A C6A C5A -0.9(6)
O1A C1A C6A C28A 3.5(6)
C2A C1A C6A C28A -179.4(4)
C25A C26A C27A C22A -1.1(6)
C25A C26A C27A C21A 180.0(4)
O6A C10A C9A O5A -4.6(6)
C11A C10A C9A O5A 177.1(4)
O6A C10A C9A C8A 177.4(4)
C11A C10A C9A C8A -0.9(7)
O3B C3B C4B C5B -177.0(4)
C2B C3B C4B C5B 2.2(6)
O3B C3B C4B C7B 5.0(6)
C2B C3B C4B C7B -175.8(4)
C13F C12F C11F N3F -1.9(6)
C13F C12F C11F N2F 178.6(4)
N1F N2F C11F C12F -2.1(6)
N1F N2F C11F N3F 178.4(4)
O5A C9A C8A O4A 0.9(6)
C10A C9A C8A O4A 178.9(4)
O5A C9A C8A C13A -178.3(4)
C10A C9A C8A C13A -0.3(7)
C12A C13A C8A O4A -178.5(4)
C7A C13A C8A O4A -0.7(6)
C12A C13A C8A C9A 0.7(6)
C7A C13A C8A C9A 178.5(4)
O8A C16A C15A O7A 1.8(6)
C17A C16A C15A O7A 179.1(4)
O8A C16A C15A C20A -177.9(4)
C17A C16A C15A C20A -0.6(6)
C11E C12E C13E C14E 1.9(6)
O12A C24A C23A O11A -0.1(5)
C25A C24A C23A O11A -177.1(4)
O12A C24A C23A C22A -179.9(4)
C25A C24A C23A C22A 3.0(6)
C13A C12A C11A C10A -1.2(6)
C13A C12A C11A C14A 176.7(4)
O6A C10A C11A C12A -176.6(4)
C9A C10A C11A C12A 1.6(6)
O6A C10A C11A C14A 5.5(7)
C9A C10A C11A C14A -176.4(4)
C20A C14A C11A C12A -100.3(5)
C35A C14A C11A C12A 25.7(6)
C20A C14A C11A C10A 77.5(5)
C35A C14A C11A C10A -156.4(4)
C3B C4B C5B C6B -1.7(6)
C7B C4B C5B C6B 176.2(4)
C20B C19B C18B C17B 1.3(6)
C20B C19B C18B C21B 179.7(4)
O9B C17B C18B C19B -179.6(4)
C16B C17B C18B C19B -1.4(6)
O9B C17B C18B C21B 2.0(6)
C16B C17B C18B C21B -179.8(4)
C41B C21B C18B C19B 24.8(5)
C27B C21B C18B C19B -101.2(5)
C41B C21B C18B C17B -156.9(4)
C27B C21B C18B C17B 77.2(5)
C5A C6A C28A C47A -50.4(5)
C1A C6A C28A C47A 128.2(4)
C5A C6A C28A C25A 75.1(5)
C1A C6A C28A C25A -106.4(4)
C24A C25A C28A C47A -157.5(4)
C26A C25A C28A C47A 24.4(5)
C24A C25A C28A C6A 77.1(5)
C26A C25A C28A C6A -101.0(4)
O3A C3A C2A O2A 0.0(6)
C4A C3A C2A O2A 180.0(4)
O3A C3A C2A C1A -179.6(4)
C4A C3A C2A C1A 0.4(6)
O1A C1A C2A O2A -2.5(6)
C6A C1A C2A O2A -179.5(4)
O1A C1A C2A C3A 177.1(4)
C6A C1A C2A C3A 0.1(6)
O8B C16B C15B O7B -1.1(6)
C17B C16B C15B O7B -179.3(4)
O8B C16B C15B C20B 177.7(4)
C17B C16B C15B C20B -0.4(6)
C27B C26B C25B C24B 1.0(6)
C27B C26B C25B C28B -176.1(4)
C26B C25B C24B O12B 179.7(4)
C28B C25B C24B O12B -3.2(6)
C26B C25B C24B C23B -0.6(6)
C28B C25B C24B C23B 176.5(4)
O11A C23A C22A O10A -0.2(5)
C24A C23A C22A O10A 179.7(3)
O11A C23A C22A C27A 177.5(4)
C24A C23A C22A C27A -2.7(6)
C26A C27A C22A C23A 1.7(6)
C21A C27A C22A C23A -179.4(4)
C26A C27A C22A O10A 179.1(4)
C21A C27A C22A O10A -2.0(6)
C25B C26B C27B C22B -0.1(6)
C25B C26B C27B C21B 177.5(4)
O10B C22B C27B C26B -176.9(4)
C23B C22B C27B C26B -1.2(6)
O10B C22B C27B C21B 5.5(6)
C23B C22B C27B C21B -178.8(4)
C41B C21B C27B C26B -51.9(5)
C18B C21B C27B C26B 74.7(5)
C41B C21B C27B C22B 125.6(4)
C18B C21B C27B C22B -107.8(4)
C13B C12B C11B C10B 0.4(6)
C13B C12B C11B C14B 179.1(4)
C12B C11B C14B C35B 53.5(6)
C10B C11B C14B C35B -127.9(4)
C12B C11B C14B C20B -76.0(5)
C10B C11B C14B C20B 102.6(5)
C26B C25B C28B C6B -75.8(5)
C24B C25B C28B C6B 107.2(4)
C26B C25B C28B C47B 51.5(5)
C24B C25B C28B C47B -125.5(4)
C9F C10F C1F O1F -179.5(4)
C9F C10F C1F C2F 2.7(7)
O12B C24B C23B O11B -1.1(6)
C25B C24B C23B O11B 179.2(4)
O12B C24B C23B C22B 179.1(4)
C25B C24B C23B C22B -0.6(6)
O10B C22B C23B O11B -2.6(6)
C27B C22B C23B O11B -178.3(4)
O10B C22B C23B C24B 177.2(4)
C27B C22B C23B C24B 1.5(6)
N2E N1E C2E C3E -175.1(4)
N2E N1E C2E C1E 5.9(6)
O1E C1E C2E N1E -6.7(7)
C10E C1E C2E N1E 171.6(4)
O1E C1E C2E C3E 174.3(4)
C10E C1E C2E C3E -7.5(6)
C26A C27A C21A C41A -29.3(6)
C22A C27A C21A C41A 151.8(4)
C26A C27A C21A C18A 98.7(4)
C22A C27A C21A C18A -80.2(4)
C6A C5A C4A C3A -0.6(6)
C6A C5A C4A C7A -176.0(4)
C2A C3A C4A C5A -0.1(6)
O3A C3A C4A C5A 179.8(4)
C2A C3A C4A C7A 175.2(4)
O3A C3A C4A C7A -4.8(6)
C13A C7A C4A C5A -76.3(5)
C29A C7A C4A C5A 50.2(5)
C13A C7A C4A C3A 108.5(4)
C29A C7A C4A C3A -125.0(4)
C14F C15F N3F C11F 0.2(6)
C12F C11F N3F C15F 1.2(6)
N2F C11F N3F C15F -179.3(4)
C4B C5B C6B C1B 0.5(6)
C4B C5B C6B C28B -177.5(4)
O1B C1B C6B C5B -179.3(3)
C2B C1B C6B C5B 0.1(6)
O1B C1B C6B C28B -1.2(6)
C2B C1B C6B C28B 178.2(4)
C25B C28B C6B C5B 101.9(5)
C47B C28B C6B C5B -24.0(5)
C25B C28B C6B C1B -76.1(5)
C47B C28B C6B C1B 158.0(4)
C5F C4F C3F C8F 1.8(7)
C5F C4F C3F C2F 179.6(4)
C18B C19B C20B C15B -0.8(6)
C18B C19B C20B C14B -179.2(4)
C16B C15B C20B C19B 0.4(6)
O7B C15B C20B C19B 179.0(4)
C16B C15B C20B C14B 178.8(4)
O7B C15B C20B C14B -2.5(6)
C35B C14B C20B C19B -27.7(6)
C11B C14B C20B C19B 99.7(5)
C35B C14B C20B C15B 153.9(4)
C11B C14B C20B C15B -78.6(5)
N3F C15F C14F C13F -0.8(6)
C5B C4B C7B C13B -100.3(4)
C3B C4B C7B C13B 77.5(5)
C5B C4B C7B C29B 26.4(6)
C3B C4B C7B C29B -155.8(4)
C14E C15E N3E C11E 0.7(7)
C12E C11E N3E C15E 1.0(7)
N2E C11E N3E C15E 179.9(4)
C11F C12F C13F C14F 1.3(6)
C15F C14F C13F C12F 0.1(7)
N2F N1F C2F C3F -176.0(3)
N2F N1F C2F C1F 5.0(6)
C8F C3F C2F N1F -172.7(4)
C4F C3F C2F N1F 9.5(6)
C8F C3F C2F C1F 6.4(6)
C4F C3F C2F C1F -171.4(4)
O1F C1F C2F N1F -5.8(6)
C10F C1F C2F N1F 171.9(4)
O1F C1F C2F C3F 175.1(4)
C10F C1F C2F C3F -7.2(6)
C11B C12B C13B C8B -1.4(6)
C11B C12B C13B C7B 178.7(4)
C4B C7B C13B C8B -101.3(4)
C29B C7B C13B C8B 130.2(4)
C4B C7B C13B C12B 78.6(5)
C29B C7B C13B C12B -49.8(5)
C25B C28B C47B C48B 58.7(5)
C6B C28B C47B C48B -176.1(4)
C5E C4E C3E C8E 2.4(8)
C5E C4E C3E C2E 179.6(5)
N1E C2E C3E C4E 10.1(7)
C1E C2E C3E C4E -170.8(4)
N1E C2E C3E C8E -172.7(4)
C1E C2E C3E C8E 6.4(6)
O8A C16A C17A O9A -1.7(6)
C15A C16A C17A O9A -178.8(4)
O8A C16A C17A C18A 177.0(4)
C15A C16A C17A C18A -0.1(6)
C27A C21A C41A C42A -168.0(4)
C18A C21A C41A C42A 65.4(5)
O5B C9B C10B O6B 0.0(7)
C8B C9B C10B O6B -178.5(4)
O5B C9B C10B C11B 176.9(4)
C8B C9B C10B C11B -1.6(7)
C12B C11B C10B O6B 178.1(4)
C14B C11B C10B O6B -0.6(6)
C12B C11B C10B C9B 1.1(6)
C14B C11B C10B C9B -177.6(4)
C12E C13E C14E C15E -0.3(7)
N3E C15E C14E C13E -1.1(7)
C49A C48A C47A C28A 174.9(4)
C6A C28A C47A C48A -64.4(5)
C25A C28A C47A C48A 171.7(4)
O1E C1E C10E C9E -178.2(5)
C2E C1E C10E C9E 3.5(7)
C4A C7A C29A C30A 56.0(5)
C13A C7A C29A C30A -179.6(4)
C4E C3E C8E C7E -1.5(7)
C2E C3E C8E C7E -178.8(5)
C4E C3E C8E C9E 176.1(4)
C2E C3E C8E C9E -1.2(7)
O5B C9B C8B O4B 0.9(6)
C10B C9B C8B O4B 179.6(4)
O5B C9B C8B C13B -178.0(4)
C10B C9B C8B C13B 0.6(6)
C12B C13B C8B O4B -178.1(4)
C7B C13B C8B O4B 1.9(6)
C12B C13B C8B C9B 0.8(6)
C7B C13B C8B C9B -179.2(4)
C20B C14B C35B C36B -166.9(5)
C11B C14B C35B C36B 66.7(6)
C1E C10E C9E C8E 1.7(8)
C7E C8E C9E C10E 174.6(5)
C3E C8E C9E C10E -2.9(8)
C20A C19A C18A C17A 0.1(6)
C20A C19A C18A C21A 178.3(4)
O9A C17A C18A C19A 179.1(4)
C16A C17A C18A C19A 0.4(6)
O9A C17A C18A C21A 0.9(6)
C16A C17A C18A C21A -177.9(4)
C27A C21A C18A C19A -75.0(5)
C41A C21A C18A C19A 53.7(5)
C27A C21A C18A C17A 103.1(4)
C41A C21A C18A C17A -128.1(4)
C27B C21B C41B C42B -63.3(5)
C18B C21B C41B C42B 172.4(3)
C43B C42B C41B C21B 173.1(3)
C37A C36A C35A C14A -168.4(4)
C11A C14A C35A C36A -177.6(4)
C20A C14A C35A C36A -52.0(5)
C18A C19A C20A C15A -0.9(6)
C18A C19A C20A C14A 179.8(4)
O7A C15A C20A C19A -178.6(4)
C16A C15A C20A C19A 1.1(6)
O7A C15A C20A C14A 0.7(6)
C16A C15A C20A C14A -179.6(4)
C11A C14A C20A C19A 78.5(5)
C35A C14A C20A C19A -49.3(5)
C11A C14A C20A C15A -100.8(4)
C35A C14A C20A C15A 131.4(4)
C3F C4F C5F C6F -0.8(8)
C4F C3F C8F C7F -1.4(7)
C2F C3F C8F C7F -179.3(4)
C4F C3F C8F C9F 176.7(4)
C2F C3F C8F C9F -1.1(6)
C1F C10F C9F C8F 2.6(7)
C7F C8F C9F C10F 174.6(5)
C3F C8F C9F C10F -3.5(7)
C35A C36A C37A C38A -174.7(4)
C3E C4E C5E C6E -1.6(8)
C7A C29A C30A C31A 177.1(4)
C28B C47B C48B C49B 177.3(4)
C21A C41A C42A C43A 177.2(5)
C36A C37A C38A C39A -177.5(4)
C29B C30B C31B C32B -177.0(5)
C47A C48A C49A C50A 173.9(5)
C4B C7B C29B C30B 179.7(4)
C13B C7B C29B C30B -54.3(5)
C31B C30B C29B C7B -179.9(4)
C14B C35B C36B C37B -171.6(6)
C4F C5F C6F C7F -0.7(8)
C3E C8E C7E C6E -0.1(8)
C9E C8E C7E C6E -177.6(5)
C8E C7E C6E C5E 0.9(9)
C4E C5E C6E C7E -0.1(9)
C37A C38A C39A C40A -173.3(5)
C47B C48B C49B C50B 169.6(5)
C3F C8F C7F C6F 0.0(8)
C9F C8F C7F C6F -178.2(5)
C5F C6F C7F C8F 1.1(8)
C7H C6H C5H C4H -178.1(19)
C1H C6H C5H C4H 6(2)
C7H C6H C5H C10H -5.9(15)
C1H C6H C5H C10H 178.1(10)
C9H C10H C5H C4H 176.8(19)
C11H C10H C5H C4H -6(2)
C9H C10H C5H C6H 4.0(17)
C11H C10H C5H C6H -178.8(12)
C45B C44B C43B C42B 173.6(5)
C41B C42B C43B C44B 176.4(4)
C14G C9G C8G C7G -179.3(5)
C10G C9G C8G C7G 1.0(8)
C2G C1G C6G C7G 178.4(7)
C2G C1G C6G C5G 1.2(10)
C4G C5G C6G C1G 0.8(8)
C10G C5G C6G C1G -179.7(5)
C4G C5G C6G C7G -176.6(6)
C10G C5G C6G C7G 3.0(8)
C30B C31B C32B C33B 171.9(6)
C41A C42A C43A C44A -178.7(9)
C11H C10H C9H C14H 1(2)
C5H C10H C9H C14H 178.6(11)
C11H C10H C9H C8H -177.4(12)
C5H C10H C9H C8H -0.1(19)
C29A C30A C31A C32A 168.2(5)
C33A C32A C31A C30A 169.7(6)
C9H C10H C11H C12H 178.6(14)
C5H C10H C11H C12H 1(2)
C9H C10H C11H C16H 0(2)
C5H C10H C11H C16H -177.5(11)
C48B C49B C50B C51B 171.1(6)
C10H C9H C14H C15H -1(2)
C8H C9H C14H C15H 177.9(12)
C10G C5G C4G C3G 178.5(6)
C6G C5G C4G C3G -2.0(9)
C10G C5G C4G C13G -2.4(9)
C6G C5G C4G C13G 177.1(6)
C16G C11G C10G C9G 1.3(9)
C12G C11G C10G C9G -177.2(6)
C16G C11G C10G C5G -179.8(6)
C12G C11G C10G C5G 1.7(8)
C14G C9G C10G C11G -2.6(8)
C8G C9G C10G C11G 177.1(5)
C14G C9G C10G C5G 178.5(5)
C8G C9G C10G C5G -1.8(8)
C4G C5G C10G C11G 0.5(8)
C6G C5G C10G C11G -179.1(5)
C4G C5G C10G C9G 179.4(5)
C6G C5G C10G C9G -0.2(8)
C31B C32B C33B C34B 175.7(7)
C14H C9H C8H C7H 179.6(12)
C10H C9H C8H C7H -1.7(18)
C48A C49A C50A C51A 175.7(6)
C9H C14H C15H C16H -1(2)
C10G C9G C14G C15G 2.6(9)
C8G C9G C14G C15G -177.1(6)
C43B C44B C45B C46B 174.2(6)
C4H C13H C12H C11H 0(3)
C16H C11H C12H C13H -179.7(17)
C10H C11H C12H C13H 2(3)
C5H C6H C1H C2H -2.1(18)
C7H C6H C1H C2H -177.7(14)
C9G C8G C7G C6G 1.9(9)
C1G C6G C7G C8G 178.9(6)
C5G C6G C7G C8G -3.9(8)
C12H C11H C16H C15H 179.8(13)
C10H C11H C16H C15H -1(2)
C14H C15H C16H C11H 2(2)
C10G C11G C16G C15G 0.0(10)
C12G C11G C16G C15G 178.5(7)
C9H C8H C7H C6H 0(2)
C5H C6H C7H C8H 4(2)
C1H C6H C7H C8H 179.9(13)
C49A C50A C51A C52A 177.9(7)
C6H C5H C4H C13H -180(2)
C10H C5H C4H C13H 8(4)
C6H C5H C4H C3H -7(4)
C10H C5H C4H C3H -179.3(19)
C12H C13H C4H C5H -5(4)
C12H C13H C4H C3H -178(2)
C2H C3H C4H C5H 4(4)
C2H C3H C4H C13H 177(2)
C16G C11G C12G C13G 179.5(7)
C10G C11G C12G C13G -1.9(10)
C46A C45A C44A C43A -177.7(13)
C42A C43A C44A C45A -36(2)
C5G C4G C3G C2G 1.2(10)
C13G C4G C3G C2G -177.8(7)
C31A C32A C33A C34A -177.6(7)
C35B C36B C37B C38B 178.7(7)
C39B C38B C37B C36B -174.6(9)
C11G C12G C13G C4G 0.0(11)
C5G C4G C13G C12G 2.2(11)
C3G C4G C13G C12G -178.7(7)
C9G C14G C15G C16G -1.3(11)
C11G C16G C15G C14G 0.0(11)
C6G C1G C2G C3G -2.0(12)
C4G C3G C2G C1G 0.8(12)
C6H C1H C2H C3H 0(2)
C4H C3H C2H C1H -1(3)
C49B C50B C51B C52B -177.7(7)
C37B C38B C39B C40B -178.4(10)
C5Z C10Z C11Z C16Z -177.5(19)
C9Z C10Z C11Z C16Z 2(3)
C5Z C10Z C11Z C12Z 2(3)
C9Z C10Z C11Z C12Z -178(2)
C7Z C8Z C9Z C14Z 179.4(19)
C7Z C8Z C9Z C10Z -2(3)
C11Z C10Z C9Z C8Z 178.9(19)
C5Z C10Z C9Z C8Z -1(3)
C11Z C10Z C9Z C14Z -3(3)
C5Z C10Z C9Z C14Z 177.3(17)
C14Z C15Z C16Z C11Z 4(3)
C10Z C11Z C16Z C15Z -3(3)
C12Z C11Z C16Z C15Z 177.5(18)
C16Z C15Z C14Z C9Z -4(3)
C8Z C9Z C14Z C15Z -178.2(17)
C10Z C9Z C14Z C15Z 4(3)
C11Z C10Z C5Z C6Z -175(2)
C9Z C10Z C5Z C6Z 5(3)
C11Z C10Z C5Z C4Z -5(4)
C9Z C10Z C5Z C4Z 175(3)
C13Z C4Z C5Z C6Z 176(4)
C3Z C4Z C5Z C6Z -6(6)
C13Z C4Z C5Z C10Z 5(6)
C3Z C4Z C5Z C10Z -176(3)
C10Z C11Z C12Z C13Z 1(4)
C16Z C11Z C12Z C13Z -179(3)
C3Z C4Z C13Z C12Z 179(3)
C5Z C4Z C13Z C12Z -2(7)
C11Z C12Z C13Z C4Z -1(6)
C3Z C2Z C1Z C6Z -5(3)
C10Z C5Z C6Z C1Z 177.1(19)
C4Z C5Z C6Z C1Z 7(4)
C10Z C5Z C6Z C7Z -5(3)
C4Z C5Z C6Z C7Z -174(3)
C2Z C1Z C6Z C5Z -2(3)
C2Z C1Z C6Z C7Z 180(2)
C9Z C8Z C7Z C6Z 2(3)
C5Z C6Z C7Z C8Z 1(3)
C1Z C6Z C7Z C8Z 179(2)
C1Z C2Z C3Z C4Z 7(4)
C13Z C4Z C3Z C2Z 177(4)
C5Z C4Z C3Z C2Z -2(5)
